data_4332802
loop_
_publ_author_name
'Akutagawa, Tomoyuki'
'Endo, Daigoro'
'Imai, Hiroyuki'
'Noro, Shin-ichiro'
'Cronin, Leroy'
'Nakamura, Takayoshi'

_publ_section_title
;
 Formation ofp-Phenylenediamine&#x2212;Crown
 Ether&#x2212;[PMo12O40]4-Salts
;
_journal_issue 21
_journal_name_full 'Inorganic Chemistry'
_journal_page_first 8628
_journal_page_last 8637
_journal_paper_doi 10.1021/ic060857i
_journal_volume 45
_journal_year 2006
_chemical_formula_moiety 'C64 H116 N8 Mo12 O60 P '
_chemical_formula_sum 'C64 H116 Mo12 N8 O60 P'
_chemical_formula_weight 3139.89
_space_group_IT_number 2
_symmetry_cell_setting triclinic
_symmetry_Int_Tables_number 2
_symmetry_space_group_name_Hall '-P 1'
_symmetry_space_group_name_H-M 'P -1'
_cell_angle_alpha 65.13(6)
_cell_angle_beta 64.74(6)
_cell_angle_gamma 67.12(6)
_cell_formula_units_Z 1
_cell_length_a 13.74(3)
_cell_length_b 14.52(2)
_cell_length_c 16.26(3)
_cell_measurement_reflns_used 31583
_cell_measurement_temperature 296.1
_cell_measurement_theta_max 27.5
_cell_measurement_theta_min 3.0
_cell_volume 2574(8)
_computing_cell_refinement PROCESS-AUTO
_computing_data_collection PROCESS-AUTO
_computing_data_reduction CrystalStructure
_computing_publication_material 'CrystalStructure 3.7.0'
_computing_structure_refinement CRYSTALS
_computing_structure_solution SIR92
_diffrn_detector_area_resol_mean 10.00
_diffrn_measured_fraction_theta_full 0.986
_diffrn_measured_fraction_theta_max 0.986
_diffrn_measurement_device_type 'Rigaku RAXIS-RAPID'
_diffrn_measurement_method \w
_diffrn_radiation_type 'Mo K\a'
_diffrn_radiation_wavelength 0.71075
_diffrn_reflns_av_R_equivalents 0.039
_diffrn_reflns_limit_h_max 17
_diffrn_reflns_limit_h_min -17
_diffrn_reflns_limit_k_max 18
_diffrn_reflns_limit_k_min -18
_diffrn_reflns_limit_l_max 21
_diffrn_reflns_limit_l_min -21
_diffrn_reflns_number 40485
_diffrn_reflns_theta_full 27.46
_diffrn_reflns_theta_max 27.46
_exptl_absorpt_coefficient_mu 1.526
_exptl_absorpt_correction_T_max 0.858
_exptl_absorpt_correction_T_min 0.486
_exptl_absorpt_correction_type multi-scan
_exptl_absorpt_process_details
;
    Higashi, T. (1995). Program for Absorption Correction.
    Rigaku Corporation, Tokyo, Japan.
;
_exptl_crystal_colour black
_exptl_crystal_density_diffrn 2.026
_exptl_crystal_density_method 'not measured'
_exptl_crystal_description platelet
_exptl_crystal_F_000 1555.00
_exptl_crystal_size_max 0.30
_exptl_crystal_size_mid 0.20
_exptl_crystal_size_min 0.10
_refine_diff_density_max 2.65
_refine_diff_density_min -1.88
_refine_ls_extinction_method none
_refine_ls_goodness_of_fit_ref 1.030
_refine_ls_hydrogen_treatment refall
_refine_ls_number_parameters 763
_refine_ls_number_reflns 22278
_refine_ls_R_factor_gt 0.0434
_refine_ls_shift/su_max 0.0431
_refine_ls_structure_factor_coef Fsqd
_refine_ls_weighting_details
;
    Chebychev polynomial with 3 parameters (Carruthers & Watkin, 1979)
    33619.3000    47196.6000    15118.3000
;
_refine_ls_weighting_scheme calc
_refine_ls_wR_factor_ref 0.0646
_reflns_number_gt 22278
_reflns_number_total 11600
_reflns_threshold_expression F^2^>2.0\s(F^2^)
_cod_data_source_file ic060857isup3.cif
_cod_data_source_block '_Akutagawa'
_cod_original_cell_volume 2573(8)
_cod_original_formula_sum 'C64 H116 N8 Mo12 O60 P '
_cod_database_code 4332802

loop_
_symmetry_equiv_pos_site_id
_symmetry_equiv_pos_as_xyz
1 +X,+Y,+Z
2 -X,-Y,-Z

loop_
_atom_site_label
_atom_site_type_symbol
_atom_site_fract_x
_atom_site_fract_y
_atom_site_fract_z
_atom_site_U_iso_or_equiv
_atom_site_adp_type
_atom_site_occupancy
_atom_site_symmetry_multiplicity
_atom_site_calc_flag
_atom_site_refinement_flags
Mo(1) Mo -0.04817(3) -0.21538(2) 0.21224(2) 0.04624(8) Uani 1.00 1 d .
Mo(2) Mo 0.01520(3) -0.24120(3) -0.01462(2) 0.05188(10) Uani 1.00 1 d .
Mo(3) Mo 0.06898(3) -0.02964(3) -0.22711(2) 0.04668(9) Uani 1.00 1 d .
Mo(4) Mo 0.26318(2) -0.16120(2) -0.09749(2) 0.04653(8) Uani 1.00 1 d .
Mo(5) Mo 0.24727(2) 0.08502(3) -0.08725(2) 0.04500(8) Uani 1.00 1 d .
Mo(6) Mo 0.19647(2) -0.12782(2) 0.12730(2) 0.04305(8) Uani 1.00 1 d .
P(1) P 0.0000 0.0000 0.0000 0.0310(2) Uani 1.00 2 d S
O(1) O -0.0966(2) -0.1018(2) 0.2635(2) 0.0728(9) Uani 1.00 1 d .
O(2) O -0.0718(2) -0.31550(19) 0.31054(17) 0.0668(8) Uani 1.00 1 d .
O(3) O 0.0990(2) -0.2201(2) 0.1904(2) 0.0738(9) Uani 1.00 1 d .
O(4) O 0.0042(2) -0.2788(2) 0.1153(2) 0.0894(10) Uani 1.00 1 d .
O(5) O -0.1401(2) -0.1858(2) 0.02323(19) 0.0841(10) Uani 1.00 1 d .
O(6) O 0.0240(2) -0.35690(19) -0.01948(19) 0.0682(9) Uani 1.00 1 d .
O(7) O 0.0237(2) -0.1542(2) -0.1406(2) 0.0919(11) Uani 1.00 1 d .
O(8) O 0.1687(2) -0.2522(2) -0.0468(2) 0.0902(10) Uani 1.00 1 d .
O(9) O 0.0977(2) -0.0431(2) -0.33161(17) 0.0692(9) Uani 1.00 1 d .
O(10) O 0.2069(2) -0.0952(2) -0.2034(2) 0.0920(11) Uani 1.00 1 d .
O(11) O 0.3861(2) -0.2372(2) -0.14110(17) 0.0637(7) Uani 1.00 1 d .
O(12) O 0.2609(2) -0.1918(2) 0.02759(16) 0.0749(9) Uani 1.00 1 d .
O(13) O 0.3009(2) -0.0348(2) -0.12967(16) 0.0778(9) Uani 1.00 1 d .
O(14) O 0.3626(2) 0.1232(2) -0.12665(17) 0.0638(8) Uani 1.00 1 d .
O(15) O 0.1897(2) 0.1622(2) -0.1903(2) 0.0897(10) Uani 1.00 1 d .
O(16) O 0.2516(2) -0.0119(2) 0.03640(16) 0.0751(9) Uani 1.00 1 d .
O(17) O 0.2878(2) -0.1880(2) 0.18670(19) 0.0718(9) Uani 1.00 1 d .
O(18) O 0.0856(2) -0.0395(2) 0.2006(2) 0.0772(9) Uani 1.00 1 d .
O(19) O -0.0527(3) -0.0955(2) 0.0527(2) 0.0343(11) Uani 0.50 1 d P
O(20) O 0.0635(2) -0.0767(2) -0.0621(2) 0.0310(10) Uani 0.50 1 d P
O(21) O 0.1209(3) -0.0355(2) -0.0084(2) 0.0334(11) Uani 0.50 1 d P
O(22) O 0.0168(3) -0.0547(3) 0.0969(2) 0.0355(11) Uani 0.50 1 d P
O(23) O 0.5234(3) 0.3846(4) 0.6204(3) 0.1609(19) Uani 1.00 1 d .
O(24) O 0.6358(7) 0.1987(5) 0.5613(4) 0.185(3) Uani 1.00 1 d .
O(25) O 0.8713(10) 0.1860(6) 0.5088(5) 0.241(3) Uani 1.00 1 d .
O(26) O 0.8945(6) 0.3694(10) 0.5108(4) 0.206(3) Uani 1.00 1 d .
O(27) O 0.6777(6) 0.4972(4) 0.5770(4) 0.173(2) Uani 1.00 1 d .
O(28) O 0.2978(2) 0.1059(2) 0.2112(2) 0.0887(11) Uani 1.00 1 d .
O(29) O 0.4437(2) 0.2161(2) 0.0556(2) 0.0886(12) Uani 1.00 1 d .
O(30) O 0.3891(4) 0.4187(3) 0.0568(2) 0.1566(16) Uani 1.00 1 d .
O(31) O 0.2125(2) 0.4514(2) 0.2206(2) 0.0782(10) Uani 1.00 1 d .
O(32) O 0.1293(2) 0.2783(2) 0.2628(2) 0.0817(11) Uani 1.00 1 d .
N(1) N 0.7172(3) 0.3813(3) 0.4593(2) 0.0888(14) Uani 1.00 1 d .
N(2) N 0.8245(3) 0.5584(2) 0.0617(2) 0.0810(13) Uani 1.00 1 d .
N(3) N 0.3687(2) 0.2469(2) 0.24088(18) 0.0486(8) Uani 1.00 1 d .
N(4) N 0.3603(4) 0.0948(5) 0.6232(2) 0.186(2) Uani 1.00 1 d .
C(1) C 0.4863(6) 0.2828(7) 0.6533(8) 0.237(4) Uani 1.00 1 d .
C(2) C 0.5755(11) 0.1897(11) 0.6445(9) 0.251(7) Uani 1.00 1 d .
C(3) C 0.7479(14) 0.1007(7) 0.5550(8) 0.229(5) Uani 1.00 1 d .
C(4) C 0.8400(14) 0.1211(13) 0.5718(9) 0.258(8) Uani 1.00 1 d .
C(5) C 0.9579(9) 0.2085(11) 0.5358(11) 0.242(6) Uani 1.00 1 d .
C(6) C 0.9369(15) 0.289(2) 0.5550(13) 0.317(12) Uani 1.00 1 d .
C(7) C 0.8542(12) 0.4364(10) 0.5777(11) 0.220(7) Uani 1.00 1 d .
C(8) C 0.7450(17) 0.4810(14) 0.6091(15) 0.367(13) Uani 1.00 1 d .
C(9) C 0.5645(8) 0.4958(9) 0.6497(7) 0.226(5) Uani 1.00 1 d .
C(10) C 0.5250(8) 0.4030(13) 0.6899(6) 0.269(6) Uani 1.00 1 d .
C(11) C 0.3890(5) 0.0616(4) 0.1401(5) 0.123(2) Uani 1.00 1 d .
C(12) C 0.4257(5) 0.1335(5) 0.0483(5) 0.126(2) Uani 1.00 1 d .
C(13) C 0.4557(5) 0.3017(6) -0.0269(3) 0.149(2) Uani 1.00 1 d .
C(14) C 0.4500(8) 0.3891(6) -0.0208(5) 0.179(4) Uani 1.00 1 d .
C(15) C 0.3242(6) 0.5058(5) 0.0542(4) 0.146(3) Uani 1.00 1 d .
C(16) C 0.2518(5) 0.5324(3) 0.1383(4) 0.109(2) Uani 1.00 1 d .
C(17) C 0.1000(4) 0.4526(4) 0.2471(5) 0.155(3) Uani 1.00 1 d .
C(18) C 0.0790(4) 0.3778(5) 0.2292(5) 0.126(2) Uani 1.00 1 d .
C(19) C 0.1116(5) 0.2012(6) 0.2436(6) 0.170(3) Uani 1.00 1 d .
C(20) C 0.1964(5) 0.1406(5) 0.1962(6) 0.164(3) Uani 1.00 1 d .
C(21) C 0.7457(2) 0.4279(3) 0.3552(2) 0.0559(11) Uani 1.00 1 d .
C(22) C 0.7482(3) 0.3747(3) 0.3017(2) 0.0673(13) Uani 1.00 1 d .
C(23) C 0.7739(3) 0.4186(3) 0.2051(2) 0.0652(13) Uani 1.00 1 d .
C(24) C 0.7994(2) 0.5140(3) 0.1610(2) 0.0531(11) Uani 1.00 1 d .
C(25) C 0.7969(3) 0.5667(3) 0.2154(2) 0.0597(12) Uani 1.00 1 d .
C(26) C 0.7708(3) 0.5228(3) 0.3129(2) 0.0631(13) Uani 1.00 1 d .
C(27) C 0.3607(4) 0.1352(6) 0.5279(3) 0.128(2) Uani 1.00 1 d .
C(28) C 0.3677(2) 0.2089(3) 0.3398(2) 0.0541(11) Uani 1.00 1 d .
C(29) C 0.2796(11) 0.177(2) 0.5020(11) 0.103(4) Uani 0.50 1 d P
C(30) C 0.2720(17) 0.223(2) 0.4061(15) 0.147(6) Uani 0.50 1 d P
C(31) C 0.4686(14) 0.0930(18) 0.4578(11) 0.237(8) Uani 0.50 1 d P
C(32) C 0.4679(17) 0.145(2) 0.3530(12) 0.275(10) Uani 0.50 1 d P
C(33) C 0.2719(18) 0.148(2) 0.5121(17) 0.134(8) Uani 0.50 1 d P
C(34) C 0.2837(13) 0.1805(17) 0.4151(14) 0.085(5) Uani 0.50 1 d P
C(35) C 0.4481(10) 0.1874(15) 0.4512(9) 0.131(6) Uani 0.50 1 d P
C(36) C 0.4553(8) 0.2091(15) 0.3601(8) 0.120(5) Uani 0.50 1 d P
H(1) H 0.4379 0.2704 0.7172 0.189 Uiso 1.00 1 c R
H(2) H 0.4467 0.2968 0.6118 0.189 Uiso 1.00 1 c R
H(3) H 0.5424 0.1333 0.6678 0.296 Uiso 1.00 1 c R
H(4) H 0.6141 0.1790 0.6856 0.296 Uiso 1.00 1 c R
H(5) H 0.7269 0.0383 0.5998 0.266 Uiso 1.00 1 c R
H(6) H 0.7762 0.0952 0.4923 0.266 Uiso 1.00 1 c R
H(7) H 0.8997 0.0595 0.5759 0.288 Uiso 1.00 1 c R
H(8) H 0.8104 0.1379 0.6298 0.288 Uiso 1.00 1 c R
H(9) H 0.9933 0.1415 0.5702 0.241 Uiso 1.00 1 c R
H(10) H 1.0073 0.2303 0.4733 0.241 Uiso 1.00 1 c R
H(11) H 1.0047 0.2854 0.5603 0.388 Uiso 1.00 1 c R
H(12) H 0.8852 0.2708 0.6170 0.388 Uiso 1.00 1 c R
H(13) H 0.8858 0.3987 0.6282 0.315 Uiso 1.00 1 c R
H(14) H 0.8834 0.4959 0.5380 0.315 Uiso 1.00 1 c R
H(15) H 0.7358 0.5440 0.6194 0.530 Uiso 1.00 1 c R
H(16) H 0.7233 0.4299 0.6689 0.530 Uiso 1.00 1 c R
H(17) H 0.5599 0.5161 0.7000 0.252 Uiso 1.00 1 c R
H(18) H 0.5139 0.5476 0.6171 0.252 Uiso 1.00 1 c R
H(19) H 0.4530 0.4100 0.7359 0.275 Uiso 1.00 1 c R
H(20) H 0.5765 0.3460 0.7185 0.275 Uiso 1.00 1 c R
H(21) H 0.7318 0.3081 0.3319 0.077 Uiso 1.00 1 c R
H(22) H 0.7742 0.3831 0.1675 0.081 Uiso 1.00 1 c R
H(23) H 0.8136 0.6331 0.1850 0.071 Uiso 1.00 1 c R
H(24) H 0.7701 0.5582 0.3509 0.078 Uiso 1.00 1 c R
H(25) H 0.6390 0.4029 0.4877 0.105 Uiso 1.00 1 c R
H(26) H 0.7540 0.4035 0.4828 0.105 Uiso 1.00 1 c R
H(27) H 0.7400 0.3069 0.4747 0.105 Uiso 1.00 1 c R
H(28) H 0.9023 0.5360 0.0324 0.097 Uiso 1.00 1 c R
H(29) H 0.8027 0.6327 0.0466 0.097 Uiso 1.00 1 c R
H(30) H 0.4507 0.0307 0.1635 0.156 Uiso 1.00 1 c R
H(31) H 0.3702 0.0086 0.1343 0.156 Uiso 1.00 1 c R
H(32) H 0.3679 0.1594 0.0208 0.165 Uiso 1.00 1 c R
H(33) H 0.4918 0.0988 0.0092 0.165 Uiso 1.00 1 c R
H(34) H 0.5239 0.2800 -0.0726 0.143 Uiso 1.00 1 c R
H(35) H 0.3955 0.3174 -0.0490 0.143 Uiso 1.00 1 c R
H(36) H 0.4298 0.4437 -0.0736 0.197 Uiso 1.00 1 c R
H(37) H 0.5245 0.3825 -0.0279 0.197 Uiso 1.00 1 c R
H(38) H 0.3660 0.5567 0.0159 0.153 Uiso 1.00 1 c R
H(39) H 0.2761 0.5117 0.0232 0.153 Uiso 1.00 1 c R
H(40) H 0.1883 0.5864 0.1257 0.123 Uiso 1.00 1 c R
H(41) H 0.2929 0.5582 0.1544 0.123 Uiso 1.00 1 c R
H(42) H 0.0705 0.4387 0.3145 0.177 Uiso 1.00 1 c R
H(43) H 0.0617 0.5207 0.2170 0.177 Uiso 1.00 1 c R
H(44) H 0.1030 0.3949 0.1616 0.156 Uiso 1.00 1 c R
H(45) H 0.0011 0.3843 0.2536 0.156 Uiso 1.00 1 c R
H(46) H 0.0844 0.1533 0.3040 0.246 Uiso 1.00 1 c R
H(47) H 0.0557 0.2351 0.2131 0.246 Uiso 1.00 1 c R
H(48) H 0.2093 0.1831 0.1313 0.227 Uiso 1.00 1 c R
H(49) H 0.1749 0.0815 0.2050 0.227 Uiso 1.00 1 c R
H(50) H 0.3579 0.1947 0.2272 0.059 Uiso 1.00 1 c R
H(51) H 0.4382 0.2617 0.1993 0.059 Uiso 1.00 1 c R
H(52) H 0.3105 0.3090 0.2318 0.059 Uiso 1.00 1 c R
H(53) H 0.3684 0.1466 0.6393 0.216 Uiso 1.00 1 c R
H(54) H 0.4207 0.0342 0.6298 0.216 Uiso 1.00 1 c R

loop_
_atom_site_aniso_label
_atom_site_aniso_U_11
_atom_site_aniso_U_22
_atom_site_aniso_U_33
_atom_site_aniso_U_12
_atom_site_aniso_U_13
_atom_site_aniso_U_23
Mo(1) 0.0524(2) 0.04219(19) 0.03033(14) -0.01363(14) -0.00864(13) -0.00166(12)
Mo(2) 0.0586(2) 0.0416(2) 0.0584(2) -0.01406(16) -0.01518(17) -0.02008(16)
Mo(3) 0.0524(2) 0.0607(2) 0.02796(14) -0.01838(17) -0.00744(13) -0.01610(14)
Mo(4) 0.03036(16) 0.0475(2) 0.04569(18) -0.00164(13) -0.00167(13) -0.01784(14)
Mo(5) 0.03305(16) 0.0562(2) 0.04331(17) -0.01703(14) -0.00343(13) -0.01666(16)
Mo(6) 0.03722(17) 0.0507(2) 0.03550(16) -0.00734(13) -0.01297(12) -0.01003(13)
P(1) 0.0299(5) 0.0317(6) 0.0259(5) -0.0081(4) -0.0044(4) -0.0083(4)
O(1) 0.0428(14) 0.0690(19) 0.105(2) -0.0241(13) 0.0129(14) -0.0526(16)
O(2) 0.0617(16) 0.0525(16) 0.0510(14) -0.0206(13) -0.0046(12) 0.0079(12)
O(3) 0.0480(15) 0.0684(19) 0.094(2) -0.0215(13) 0.0159(14) -0.0473(16)
O(4) 0.0673(18) 0.125(2) 0.0771(19) 0.0359(17) -0.0398(15) -0.0697(19)
O(5) 0.0716(19) 0.114(2) 0.0692(17) 0.0299(17) -0.0363(15) -0.0651(18)
O(6) 0.0818(19) 0.0478(16) 0.0778(18) -0.0216(14) -0.0131(15) -0.0294(14)
O(7) 0.079(2) 0.097(2) 0.092(2) -0.0613(19) -0.0492(17) 0.0360(17)
O(8) 0.085(2) 0.090(2) 0.084(2) -0.0544(18) -0.0485(17) 0.0360(16)
O(9) 0.0683(17) 0.105(2) 0.0447(14) -0.0274(16) -0.0022(12) -0.0434(14)
O(10) 0.080(2) 0.093(2) 0.094(2) -0.0536(18) -0.0537(17) 0.0360(17)
O(11) 0.0471(14) 0.0628(17) 0.0518(14) 0.0046(12) 0.0019(11) -0.0258(13)
O(12) 0.121(2) 0.0589(17) 0.0350(13) -0.0393(17) -0.0026(14) -0.0129(12)
O(13) 0.132(2) 0.0603(18) 0.0383(13) -0.0450(18) -0.0071(15) -0.0142(12)
O(14) 0.0532(15) 0.096(2) 0.0498(14) -0.0430(15) -0.0022(11) -0.0214(14)
O(15) 0.0699(19) 0.126(2) 0.0772(19) 0.0355(17) -0.0430(15) -0.0697(19)
O(16) 0.124(2) 0.0577(17) 0.0347(13) -0.0420(17) -0.0012(14) -0.0137(12)
O(17) 0.0721(18) 0.0690(18) 0.0825(18) -0.0032(15) -0.0543(15) -0.0133(15)
O(18) 0.0492(15) 0.075(2) 0.107(2) -0.0291(14) 0.0147(15) -0.0545(17)
O(19) 0.028(2) 0.034(2) 0.032(2) -0.0105(18) -0.0011(17) -0.0081(18)
O(20) 0.030(2) 0.034(2) 0.0260(19) -0.0082(18) -0.0021(16) -0.0132(17)
O(21) 0.028(2) 0.034(2) 0.030(2) -0.0099(18) -0.0003(17) -0.0094(18)
O(22) 0.036(2) 0.044(2) 0.0219(19) -0.0103(19) -0.0064(17) -0.0085(18)
O(23) 0.094(3) 0.188(5) 0.088(3) -0.001(3) 0.003(2) -0.005(3)
O(24) 0.267(8) 0.197(6) 0.126(4) -0.135(6) -0.048(4) -0.026(4)
O(25) 0.305(12) 0.166(6) 0.110(4) 0.031(7) -0.058(6) -0.005(4)
O(26) 0.143(5) 0.344(11) 0.099(4) -0.093(6) -0.065(3) 0.017(5)
O(27) 0.222(7) 0.193(5) 0.156(4) -0.059(5) -0.090(4) -0.064(4)
O(28) 0.069(2) 0.075(2) 0.137(2) -0.0172(17) -0.030(2) -0.049(2)
O(29) 0.106(2) 0.098(2) 0.070(2) -0.017(2) -0.0283(18) -0.040(2)
O(30) 0.207(5) 0.063(2) 0.077(2) 0.012(2) 0.008(2) -0.007(2)
O(31) 0.073(2) 0.0554(18) 0.097(2) -0.0019(15) -0.0267(17) -0.0277(17)
O(32) 0.0642(19) 0.078(2) 0.114(2) -0.0000(17) -0.0461(17) -0.0376(19)
N(1) 0.085(2) 0.122(3) 0.055(2) -0.037(2) -0.0191(19) -0.017(2)
N(2) 0.083(2) 0.093(2) 0.064(2) -0.038(2) -0.0220(19) -0.009(2)
N(3) 0.0499(17) 0.0551(19) 0.0418(15) -0.0151(14) -0.0136(13) -0.0150(13)
N(4) 0.107(3) 0.382(9) 0.050(2) -0.070(5) -0.028(2) -0.039(3)
C(1) 0.081(5) 0.139(7) 0.252(12) -0.024(5) 0.026(6) 0.073(7)
C(2) 0.229(13) 0.310(17) 0.201(11) -0.178(12) 0.016(11) -0.051(12)
C(3) 0.394(18) 0.086(6) 0.185(10) -0.014(9) -0.114(12) -0.041(6)
C(4) 0.36(2) 0.226(16) 0.135(9) -0.037(14) -0.070(12) -0.048(9)
C(5) 0.126(8) 0.251(15) 0.227(15) -0.048(9) -0.111(10) 0.095(10)
C(6) 0.26(2) 0.51(3) 0.195(15) -0.01(2) -0.083(12) -0.19(2)
C(7) 0.252(14) 0.258(14) 0.276(13) -0.071(11) -0.183(12) -0.086(11)
C(8) 0.37(2) 0.41(2) 0.54(3) 0.07(2) -0.30(2) -0.33(2)
C(9) 0.153(9) 0.314(14) 0.164(9) -0.040(9) 0.053(7) -0.152(10)
C(10) 0.110(7) 0.51(2) 0.069(5) -0.030(10) -0.020(5) -0.034(9)
C(11) 0.102(4) 0.111(5) 0.175(6) -0.015(3) -0.007(4) -0.109(5)
C(12) 0.101(4) 0.167(6) 0.146(5) 0.004(4) -0.031(4) -0.121(5)
C(13) 0.125(5) 0.192(7) 0.041(3) 0.019(5) -0.010(3) -0.025(4)
C(14) 0.265(11) 0.142(7) 0.086(5) -0.099(7) 0.010(5) -0.019(5)
C(15) 0.166(7) 0.091(5) 0.124(5) -0.055(4) -0.001(5) -0.007(4)
C(16) 0.154(5) 0.047(3) 0.107(4) -0.018(3) -0.046(3) -0.009(3)
C(17) 0.065(3) 0.089(4) 0.288(9) 0.010(3) -0.020(4) -0.101(5)
C(18) 0.075(3) 0.104(4) 0.211(7) -0.003(3) -0.068(4) -0.053(5)
C(19) 0.087(4) 0.218(8) 0.310(10) -0.010(5) -0.070(5) -0.195(8)
C(20) 0.079(4) 0.170(7) 0.320(10) -0.012(4) -0.059(5) -0.165(7)
C(21) 0.048(2) 0.066(2) 0.048(2) -0.0120(19) -0.0160(17) -0.013(2)
C(22) 0.063(2) 0.060(2) 0.070(2) -0.025(2) -0.009(2) -0.016(2)
C(23) 0.070(2) 0.074(2) 0.058(2) -0.030(2) -0.004(2) -0.032(2)
C(24) 0.042(2) 0.066(2) 0.046(2) -0.0132(18) -0.0107(16) -0.0171(19)
C(25) 0.057(2) 0.056(2) 0.065(2) -0.0194(19) -0.022(2) -0.012(2)
C(26) 0.063(2) 0.066(2) 0.067(2) -0.005(2) -0.029(2) -0.028(2)
C(27) 0.071(3) 0.260(8) 0.043(2) -0.054(5) -0.004(2) -0.042(3)
C(28) 0.041(2) 0.072(2) 0.045(2) -0.0104(19) -0.0107(17) -0.0200(19)
C(29) 0.021(5) 0.187(18) 0.018(4) 0.017(7) 0.008(4) -0.011(7)
C(30) 0.077(9) 0.19(2) 0.043(7) 0.040(10) -0.013(6) 0.015(10)
C(31) 0.103(11) 0.33(2) 0.060(8) 0.080(15) -0.008(7) -0.011(14)
C(32) 0.198(18) 0.40(3) 0.075(9) 0.171(19) -0.083(10) -0.115(15)
C(33) 0.118(14) 0.21(2) 0.082(13) -0.100(13) -0.049(9) 0.022(10)
C(34) 0.042(7) 0.141(15) 0.050(7) -0.042(9) -0.031(5) 0.025(8)
C(35) 0.074(8) 0.29(2) 0.063(7) -0.075(11) -0.024(6) -0.056(11)
C(36) 0.045(5) 0.31(2) 0.035(5) -0.089(10) 0.019(4) -0.070(9)

loop_
_atom_type_symbol
_atom_type_description
_atom_type_scat_dispersion_real
_atom_type_scat_dispersion_imag
_atom_type_scat_source
H H 0.000 0.000
;
International Tables for Crystallography
(1992, Vol. C, Table 6.1.1.4)
;
O O 0.011 0.006
;
International Tables for Crystallography
(1992, Vol. C, Tables 4.2.6.8 and 6.1.1.4)
;
N N 0.006 0.003
;
International Tables for Crystallography
(1992, Vol. C, Tables 4.2.6.8 and 6.1.1.4)
;
Mo Mo -1.683 0.686
;
International Tables for Crystallography
(1992, Vol. C, Tables 4.2.6.8 and 6.1.1.4)
;
P P 0.102 0.094
;
International Tables for Crystallography
(1992, Vol. C, Tables 4.2.6.8 and 6.1.1.4)
;
C C 0.003 0.002
;
International Tables for Crystallography
(1992, Vol. C, Tables 4.2.6.8 and 6.1.1.4)
;

loop_
_geom_angle_atom_site_label_1
_geom_angle_atom_site_label_2
_geom_angle_atom_site_label_3
_geom_angle
_geom_angle_site_symmetry_1
_geom_angle_site_symmetry_3
O(1) Mo(1) O(2) 101.82(13) . .
O(1) Mo(1) O(3) 88.27(13) . .
O(1) Mo(1) O(4) 156.06(11) . .
O(1) Mo(1) O(15) 86.01(15) . 55502
O(2) Mo(1) O(3) 102.23(13) . .
O(2) Mo(1) O(4) 101.97(14) . .
O(2) Mo(1) O(15) 100.85(13) . 55502
O(3) Mo(1) O(4) 89.23(15) . .
O(3) Mo(1) O(15) 156.90(11) . 55502
O(4) Mo(1) O(15) 87.01(15) . 55502
O(4) Mo(2) O(5) 86.80(12) . .
O(4) Mo(2) O(6) 100.07(15) . .
O(4) Mo(2) O(7) 157.64(17) . .
O(4) Mo(2) O(8) 87.82(13) . .
O(5) Mo(2) O(6) 100.72(16) . .
O(5) Mo(2) O(7) 89.61(11) . .
O(5) Mo(2) O(8) 159.38(17) . .
O(6) Mo(2) O(7) 102.28(16) . .
O(6) Mo(2) O(8) 99.82(15) . .
O(7) Mo(2) O(8) 87.83(13) . .
O(1) Mo(3) O(7) 156.15(15) 55502 .
O(1) Mo(3) O(9) 101.91(14) 55502 .
O(1) Mo(3) O(10) 88.85(14) 55502 .
O(1) Mo(3) O(18) 87.96(12) 55502 55502
O(7) Mo(3) O(9) 101.89(16) . .
O(7) Mo(3) O(10) 87.42(13) . .
O(7) Mo(3) O(18) 86.21(11) . 55502
O(9) Mo(3) O(10) 102.48(14) . .
O(9) Mo(3) O(18) 100.82(15) . 55502
O(10) Mo(3) O(18) 156.65(15) . 55502
O(8) Mo(4) O(10) 86.79(15) . .
O(8) Mo(4) O(11) 101.52(14) . .
O(8) Mo(4) O(12) 88.06(15) . .
O(8) Mo(4) O(13) 156.88(11) . .
O(10) Mo(4) O(11) 102.28(13) . .
O(10) Mo(4) O(12) 156.26(11) . .
O(10) Mo(4) O(13) 87.59(15) . .
O(11) Mo(4) O(12) 101.45(13) . .
O(11) Mo(4) O(13) 101.58(13) . .
O(12) Mo(4) O(13) 88.11(13) . .
O(5) Mo(5) O(13) 156.70(15) 55502 .
O(5) Mo(5) O(14) 101.79(15) 55502 .
O(5) Mo(5) O(15) 87.93(13) 55502 .
O(5) Mo(5) O(16) 87.37(11) 55502 .
O(13) Mo(5) O(14) 101.47(15) . .
O(13) Mo(5) O(15) 88.64(15) . .
O(13) Mo(5) O(16) 86.64(11) . .
O(14) Mo(5) O(15) 101.99(13) . .
O(14) Mo(5) O(16) 101.55(14) . .
O(15) Mo(5) O(16) 156.47(15) . .
O(3) Mo(6) O(12) 86.20(14) . .
O(3) Mo(6) O(16) 156.59(14) . .
O(3) Mo(6) O(17) 101.57(13) . .
O(3) Mo(6) O(18) 86.82(13) . .
O(12) Mo(6) O(16) 87.51(12) . .
O(12) Mo(6) O(17) 102.39(14) . .
O(12) Mo(6) O(18) 155.65(15) . .
O(16) Mo(6) O(17) 101.80(15) . .
O(16) Mo(6) O(18) 89.71(11) . .
O(17) Mo(6) O(18) 101.86(15) . .
O(19) P(1) O(19) 0(440) . 55502
O(19) P(1) O(20) 73.1(2) . .
O(19) P(1) O(20) 106.9(2) . 55502
O(19) P(1) O(21) 110.3(2) . .
O(19) P(1) O(21) 69.7(2) . 55502
O(19) P(1) O(22) 70.8(2) . .
O(19) P(1) O(22) 109.2(2) . 55502
O(19) P(1) O(20) 106.9(2) 55502 .
O(19) P(1) O(20) 73.1(2) 55502 55502
O(19) P(1) O(21) 69.7(2) 55502 .
O(19) P(1) O(21) 110.3(2) 55502 55502
O(19) P(1) O(22) 109.2(2) 55502 .
O(19) P(1) O(22) 70.8(2) 55502 55502
O(20) P(1) O(20) 180.0(2) . 55502
O(20) P(1) O(21) 70.5(2) . .
O(20) P(1) O(21) 109.5(2) . 55502
O(20) P(1) O(22) 109.4(2) . .
O(20) P(1) O(22) 70.6(2) . 55502
O(20) P(1) O(21) 109.5(2) 55502 .
O(20) P(1) O(21) 70.5(2) 55502 55502
O(20) P(1) O(22) 70.6(2) 55502 .
O(20) P(1) O(22) 109.4(2) 55502 55502
O(21) P(1) O(21) 180.0(3) . 55502
O(21) P(1) O(22) 68.59(19) . .
O(21) P(1) O(22) 111.41(19) . 55502
O(21) P(1) O(22) 111.41(19) 55502 .
O(21) P(1) O(22) 68.6(2) 55502 55502
O(22) P(1) O(22) 180.0(3) . 55502
Mo(1) O(1) Mo(3) 138.49(13) . 55502
Mo(1) O(3) Mo(6) 139.29(13) . .
Mo(1) O(4) Mo(2) 139.64(17) . .
Mo(2) O(5) Mo(5) 137.9(2) . 55502
Mo(2) O(7) Mo(3) 139.1(2) . .
Mo(2) O(8) Mo(4) 138.16(15) . .
Mo(3) O(10) Mo(4) 139.07(14) . .
Mo(4) O(12) Mo(6) 139.90(13) . .
Mo(4) O(13) Mo(5) 139.27(14) . .
Mo(1) O(15) Mo(5) 138.53(13) 55502 .
Mo(5) O(16) Mo(6) 139.9(2) . .
Mo(3) O(18) Mo(6) 139.7(2) 55502 .
P(1) O(19) O(21) 53.53(19) . 55502
P(1) O(21) O(19) 56.80(19) . 55502
P(1) O(21) O(22) 56.03(19) . .
O(19) O(21) O(22) 93.2(2) 55502 .
P(1) O(22) O(21) 55.38(18) . .
C(1) O(23) C(10) 112.3(9) . .
C(2) O(24) C(3) 111.0(8) . .
C(4) O(25) C(5) 104.6(15) . .
C(6) O(26) C(7) 101.0(16) . .
C(8) O(27) C(9) 113.3(11) . .
C(11) O(28) C(20) 114.2(6) . .
C(12) O(29) C(13) 115.4(6) . .
C(14) O(30) C(15) 122.6(5) . .
C(16) O(31) C(17) 117.0(4) . .
C(18) O(32) C(19) 118.9(6) . .
O(23) C(1) C(2) 115.3(9) . .
O(24) C(2) C(1) 111.9(10) . .
O(24) C(3) C(4) 111.3(11) . .
O(25) C(4) C(3) 107.9(16) . .
O(25) C(5) C(6) 121.9(13) . .
O(26) C(6) C(5) 120(2) . .
O(26) C(7) C(8) 119(2) . .
O(27) C(8) C(7) 128(2) . .
O(27) C(9) C(10) 120.1(10) . .
O(23) C(10) C(9) 106.6(8) . .
O(28) C(11) C(12) 116.5(5) . .
O(29) C(12) C(11) 111.1(7) . .
O(29) C(13) C(14) 118.8(6) . .
O(30) C(14) C(13) 122.9(7) . .
O(30) C(15) C(16) 121.9(5) . .
O(31) C(16) C(15) 118.1(5) . .
O(31) C(17) C(18) 117.1(5) . .
O(32) C(18) C(17) 117.8(7) . .
O(32) C(19) C(20) 119.8(7) . .
O(28) C(20) C(19) 120.2(10) . .
N(1) C(21) C(22) 119.4(4) . .
N(1) C(21) C(26) 119.7(5) . .
C(22) C(21) C(26) 120.9(3) . .
C(21) C(22) C(23) 119.3(4) . .
C(22) C(23) C(24) 120.9(5) . .
N(2) C(24) C(23) 120.1(4) . .
N(2) C(24) C(25) 120.5(4) . .
C(23) C(24) C(25) 119.4(3) . .
C(24) C(25) C(26) 119.9(4) . .
C(21) C(26) C(25) 119.6(5) . .
N(4) C(27) C(29) 125.7(8) . .
N(4) C(27) C(31) 114.5(8) . .
N(4) C(27) C(33) 117.9(11) . .
N(4) C(27) C(35) 120.6(9) . .
C(29) C(27) C(31) 117.2(13) . .
C(29) C(27) C(33) 19.5(19) . .
C(29) C(27) C(35) 105.2(10) . .
C(31) C(27) C(33) 114.9(17) . .
C(31) C(27) C(35) 49.3(12) . .
C(33) C(27) C(35) 119.6(12) . .
N(3) C(28) C(30) 118.2(12) . .
N(3) C(28) C(32) 113.9(8) . .
N(3) C(28) C(34) 124.7(11) . .
N(3) C(28) C(36) 120.0(5) . .
C(30) C(28) C(32) 126.9(12) . .
C(30) C(28) C(34) 24.0(15) . .
C(30) C(28) C(36) 114.0(16) . .
C(32) C(28) C(34) 111.1(11) . .
C(32) C(28) C(36) 39.1(17) . .
C(34) C(28) C(36) 115.1(12) . .
C(27) C(29) C(30) 129.5(13) . .
C(27) C(29) C(33) 91(4) . .
C(27) C(29) C(34) 120.9(15) . .
C(30) C(29) C(33) 104(5) . .
C(30) C(29) C(34) 22.2(15) . .
C(33) C(29) C(34) 85(5) . .
C(28) C(30) C(29) 113.7(17) . .
C(28) C(30) C(33) 114.7(16) . .
C(28) C(30) C(34) 80(2) . .
C(29) C(30) C(33) 15.0(19) . .
C(29) C(30) C(34) 71(3) . .
C(33) C(30) C(34) 58(3) . .
C(27) C(31) C(32) 112.6(13) . .
C(27) C(31) C(35) 63.9(11) . .
C(27) C(31) C(36) 94.4(11) . .
C(32) C(31) C(35) 80.2(17) . .
C(32) C(31) C(36) 31.2(14) . .
C(35) C(31) C(36) 49.0(11) . .
C(28) C(32) C(31) 116.2(12) . .
C(28) C(32) C(35) 94.1(14) . .
C(28) C(32) C(36) 70.7(16) . .
C(31) C(32) C(35) 42.7(13) . .
C(31) C(32) C(36) 88(2) . .
C(35) C(32) C(36) 45.4(14) . .
C(27) C(33) C(29) 70(4) . .
C(27) C(33) C(30) 111.8(19) . .
C(27) C(33) C(34) 113.4(17) . .
C(29) C(33) C(30) 61(4) . .
C(29) C(33) C(34) 78(4) . .
C(30) C(33) C(34) 19.4(15) . .
C(28) C(34) C(29) 118(2) . .
C(28) C(34) C(30) 76(2) . .
C(28) C(34) C(33) 130(2) . .
C(29) C(34) C(30) 87(4) . .
C(29) C(34) C(33) 17.8(19) . .
C(30) C(34) C(33) 103(4) . .
C(27) C(35) C(31) 66.8(11) . .
C(27) C(35) C(32) 100.7(15) . .
C(27) C(35) C(36) 117.9(17) . .
C(31) C(35) C(32) 57.1(14) . .
C(31) C(35) C(36) 86.2(18) . .
C(32) C(35) C(36) 29.2(13) . .
C(28) C(36) C(31) 103.2(13) . .
C(28) C(36) C(32) 70(2) . .
C(28) C(36) C(35) 119.9(10) . .
C(31) C(36) C(32) 60.7(16) . .
C(31) C(36) C(35) 44.7(13) . .
C(32) C(36) C(35) 105.4(18) . .
C(21) N(1) H(25) 109.4 . .
C(21) N(1) H(26) 109.7 . .
C(21) N(1) H(27) 109.3(4) . .
H(25) N(1) H(26) 109.5 . .
H(25) N(1) H(27) 109.5 . .
H(26) N(1) H(27) 109.5 . .
C(24) N(2) H(28) 109.2 . .
C(24) N(2) H(29) 108.8 . .
H(28) N(2) H(29) 109.5 . .
C(28) N(3) H(50) 109.5 . .
C(28) N(3) H(51) 109.5 . .
C(28) N(3) H(52) 109.4 . .
H(50) N(3) H(51) 109.5 . .
H(50) N(3) H(52) 109.5 . .
H(51) N(3) H(52) 109.5 . .
C(27) N(4) H(53) 109.0 . .
C(27) N(4) H(54) 109.2 . .
H(53) N(4) H(54) 109.5 . .
O(23) C(1) H(1) 110.3(13) . .
O(23) C(1) H(2) 104.8(9) . .
C(2) C(1) H(1) 109.3(9) . .
C(2) C(1) H(2) 107.5(14) . .
H(1) C(1) H(2) 109.5(12) . .
O(24) C(2) H(3) 110.1(19) . .
O(24) C(2) H(4) 112.8(15) . .
C(1) C(2) H(3) 107.2(13) . .
C(1) C(2) H(4) 105.2(17) . .
H(3) C(2) H(4) 109.5(17) . .
O(24) C(3) H(5) 108.1(15) . .
O(24) C(3) H(6) 107.9(14) . .
C(4) C(3) H(5) 112.5(19) . .
C(4) C(3) H(6) 107.5(18) . .
H(5) C(3) H(6) 109.5(19) . .
O(25) C(4) H(7) 108.8(17) . .
O(25) C(4) H(8) 112(2) . .
C(3) C(4) H(7) 109(2) . .
C(3) C(4) H(8) 109.5(19) . .
H(7) C(4) H(8) 109(2) . .
O(25) C(5) H(9) 104.9(19) . .
O(25) C(5) H(10) 98.6(19) . .
C(6) C(5) H(9) 123(2) . .
C(6) C(5) H(10) 95.5(18) . .
H(9) C(5) H(10) 109.5(14) . .
O(26) C(6) H(11) 116(3) . .
O(26) C(6) H(12) 108(2) . .
C(5) C(6) H(11) 103(2) . .
C(5) C(6) H(12) 98(2) . .
H(11) C(6) H(12) 109(3) . .
O(26) C(7) H(13) 109.7(14) . .
O(26) C(7) H(14) 103.8(17) . .
C(8) C(7) H(13) 112.2(18) . .
C(8) C(7) H(14) 102.0(15) . .
H(13) C(7) H(14) 109(2) . .
O(27) C(8) H(15) 107(2) . .
O(27) C(8) H(16) 102(2) . .
C(7) C(8) H(15) 109(2) . .
C(7) C(8) H(16) 100.8(19) . .
H(15) C(8) H(16) 109(3) . .
O(27) C(9) H(17) 108.2(14) . .
O(27) C(9) H(18) 105.0(9) . .
C(10) C(9) H(17) 109.2(12) . .
C(10) C(9) H(18) 104.5(16) . .
H(17) C(9) H(18) 109.5(16) . .
O(23) C(10) H(19) 109.8(17) . .
O(23) C(10) H(20) 108.8(18) . .
C(9) C(10) H(19) 113(2) . .
C(9) C(10) H(20) 108.7(18) . .
H(19) C(10) H(20) 109.5(12) . .
O(28) C(11) H(30) 106.1(9) . .
O(28) C(11) H(31) 109.0(6) . .
C(12) C(11) H(30) 105.5(7) . .
C(12) C(11) H(31) 110.0(9) . .
H(30) C(11) H(31) 109.5(8) . .
O(29) C(12) H(32) 109.1(8) . .
O(29) C(12) H(33) 109.9(9) . .
C(11) C(12) H(32) 106.6(7) . .
C(11) C(12) H(33) 110.5(7) . .
H(32) C(12) H(33) 109.5(11) . .
O(29) C(13) H(34) 107.3(7) . .
O(29) C(13) H(35) 106.5(8) . .
C(14) C(13) H(34) 110.2(11) . .
C(14) C(13) H(35) 104.3(10) . .
H(34) C(13) H(35) 109.5(10) . .
O(30) C(14) H(36) 108.2(9) . .
O(30) C(14) H(37) 104.9(12) . .
C(13) C(14) H(36) 107.7(13) . .
C(13) C(14) H(37) 103.0(9) . .
H(36) C(14) H(37) 109.5(11) . .
O(30) C(15) H(38) 107.9(8) . .
O(30) C(15) H(39) 104.8(9) . .
C(16) C(15) H(38) 108.0(9) . .
C(16) C(15) H(39) 104.5(7) . .
H(38) C(15) H(39) 109.5(9) . .
O(31) C(16) H(40) 107.2(6) . .
O(31) C(16) H(41) 106.8(6) . .
C(15) C(16) H(40) 109.7(7) . .
C(15) C(16) H(41) 105.4(7) . .
H(40) C(16) H(41) 109.5(8) . .
O(31) C(17) H(42) 106.8(9) . .
O(31) C(17) H(43) 108.3(6) . .
C(18) C(17) H(42) 105.4(7) . .
C(18) C(17) H(43) 109.6(10) . .
H(42) C(17) H(43) 109.5(8) . .
O(32) C(18) H(44) 107.2(7) . .
O(32) C(18) H(45) 107.8(6) . .
C(17) C(18) H(44) 105.6(8) . .
C(17) C(18) H(45) 108.8(8) . .
H(44) C(18) H(45) 109.5(10) . .
O(32) C(19) H(46) 106.0(12) . .
O(32) C(19) H(47) 107.4(9) . .
C(20) C(19) H(46) 103.6(8) . .
C(20) C(19) H(47) 110.2(12) . .
H(46) C(19) H(47) 109.5(10) . .
O(28) C(20) H(48) 105.2(7) . .
O(28) C(20) H(49) 108.5(7) . .
C(19) C(20) H(48) 104.0(7) . .
C(19) C(20) H(49) 108.9(7) . .
H(48) C(20) H(49) 109.5(15) . .
C(21) C(22) H(21) 120.0(5) . .
C(23) C(22) H(21) 120.8(6) . .
C(22) C(23) H(22) 119.9(5) . .
C(24) C(23) H(22) 119.2(4) . .
C(24) C(25) H(23) 119.5(4) . .
C(26) C(25) H(23) 120.5(6) . .
C(21) C(26) H(24) 120.0(4) . .
C(25) C(26) H(24) 120.5(5) . .

loop_
_geom_bond_atom_site_label_1
_geom_bond_atom_site_label_2
_geom_bond_distance
_geom_bond_site_symmetry_2
Mo(1) O(1) 1.920(3) .
Mo(1) O(2) 1.656(2) .
Mo(1) O(3) 1.877(3) .
Mo(1) O(4) 1.894(3) .
Mo(1) O(15) 1.923(3) 55502
Mo(2) O(4) 1.898(3) .
Mo(2) O(5) 1.881(2) .
Mo(2) O(6) 1.670(3) .
Mo(2) O(7) 1.880(2) .
Mo(2) O(8) 1.901(3) .
Mo(3) O(1) 1.887(3) 55502
Mo(3) O(7) 1.904(3) .
Mo(3) O(9) 1.651(3) .
Mo(3) O(10) 1.886(3) .
Mo(3) O(18) 1.906(2) 55502
Mo(4) O(8) 1.902(3) .
Mo(4) O(10) 1.911(3) .
Mo(4) O(11) 1.661(2) .
Mo(4) O(12) 1.879(2) .
Mo(4) O(13) 1.900(3) .
Mo(5) O(5) 1.921(3) 55502
Mo(5) O(13) 1.904(3) .
Mo(5) O(14) 1.657(3) .
Mo(5) O(15) 1.884(3) .
Mo(5) O(16) 1.919(2) .
Mo(6) O(3) 1.925(3) .
Mo(6) O(12) 1.917(2) .
Mo(6) O(16) 1.880(2) .
Mo(6) O(17) 1.656(3) .
Mo(6) O(18) 1.897(2) .
P(1) O(19) 1.559(4) .
P(1) O(19) 1.559(4) 55502
P(1) O(20) 1.569(4) .
P(1) O(20) 1.569(4) 55502
P(1) O(21) 1.498(4) .
P(1) O(21) 1.498(4) 55502
P(1) O(22) 1.510(4) .
P(1) O(22) 1.510(3) 55502
O(19) O(21) 1.747(4) 55502
O(21) O(22) 1.695(4) .
O(23) C(1) 1.556(13) .
O(23) C(10) 1.274(18) .
O(24) C(2) 1.230(13) .
O(24) C(3) 1.640(14) .
O(25) C(4) 1.117(16) .
O(25) C(5) 1.61(2) .
O(26) C(6) 1.16(2) .
O(26) C(7) 1.55(2) .
O(27) C(8) 1.15(3) .
O(27) C(9) 1.501(11) .
O(28) C(11) 1.444(7) .
O(28) C(20) 1.377(9) .
O(29) C(12) 1.374(11) .
O(29) C(13) 1.393(6) .
O(30) C(14) 1.322(9) .
O(30) C(15) 1.227(7) .
O(31) C(16) 1.420(5) .
O(31) C(17) 1.411(7) .
O(32) C(18) 1.322(6) .
O(32) C(19) 1.407(12) .
N(1) C(21) 1.466(4) .
N(2) C(24) 1.402(4) .
N(3) C(28) 1.461(4) .
N(4) C(27) 1.405(6) .
C(1) C(2) 1.440(14) .
C(3) C(4) 1.56(3) .
C(5) C(6) 1.23(3) .
C(7) C(8) 1.34(2) .
C(9) C(10) 1.44(2) .
C(11) C(12) 1.424(8) .
C(13) C(14) 1.285(15) .
C(15) C(16) 1.412(9) .
C(17) C(18) 1.388(13) .
C(19) C(20) 1.316(11) .
C(21) C(22) 1.369(8) .
C(21) C(26) 1.365(6) .
C(22) C(23) 1.362(5) .
C(23) C(24) 1.372(6) .
C(24) C(25) 1.374(7) .
C(25) C(26) 1.376(5) .
C(27) C(29) 1.204(17) .
C(27) C(31) 1.519(16) .
C(27) C(33) 1.28(3) .
C(27) C(35) 1.485(16) .
C(28) C(30) 1.304(19) .
C(28) C(32) 1.37(2) .
C(28) C(34) 1.319(16) .
C(28) C(36) 1.378(18) .
C(29) C(30) 1.45(3) .
C(29) C(33) 0.43(4) .
C(29) C(34) 1.37(3) .
C(30) C(33) 1.61(3) .
C(30) C(34) 0.55(3) .
C(31) C(32) 1.55(2) .
C(31) C(35) 1.25(3) .
C(31) C(36) 1.78(2) .
C(32) C(35) 1.82(3) .
C(32) C(36) 0.92(4) .
C(33) C(34) 1.40(3) .
C(35) C(36) 1.34(2) .
N(1) H(25) 0.950 .
N(1) H(26) 0.950 .
N(1) H(27) 0.950(5) .
N(2) H(28) 0.950 .
N(2) H(29) 0.950 .
N(3) H(50) 0.950 .
N(3) H(51) 0.950 .
N(3) H(52) 0.950 .
N(4) H(53) 0.950 .
N(4) H(54) 0.950 .
C(1) H(1) 0.950(13) .
C(1) H(2) 0.950(19) .
C(2) H(3) 0.95(2) .
C(2) H(4) 0.95(2) .
C(3) H(5) 0.950(15) .
C(3) H(6) 0.950(19) .
C(4) H(7) 0.95(2) .
C(4) H(8) 0.95(2) .
C(5) H(9) 0.950(17) .
C(5) H(10) 0.950(17) .
C(6) H(11) 0.95(3) .
C(6) H(12) 0.95(2) .
C(7) H(13) 0.95(2) .
C(7) H(14) 0.95(2) .
C(8) H(15) 0.95(3) .
C(8) H(16) 0.95(2) .
C(9) H(17) 0.95(2) .
C(9) H(18) 0.950(15) .
C(10) H(19) 0.950(12) .
C(10) H(20) 0.950(15) .
C(11) H(30) 0.950(11) .
C(11) H(31) 0.950(13) .
C(12) H(32) 0.950(11) .
C(12) H(33) 0.950(9) .
C(13) H(34) 0.950(8) .
C(13) H(35) 0.950(12) .
C(14) H(36) 0.950(11) .
C(14) H(37) 0.950(17) .
C(15) H(38) 0.950(11) .
C(15) H(39) 0.950(15) .
C(16) H(40) 0.950(8) .
C(16) H(41) 0.950(12) .
C(17) H(42) 0.950(12) .
C(17) H(43) 0.950(8) .
C(18) H(44) 0.950(10) .
C(18) H(45) 0.950(8) .
C(19) H(46) 0.950(10) .
C(19) H(47) 0.950(12) .
C(20) H(48) 0.950(11) .
C(20) H(49) 0.950(14) .
C(22) H(21) 0.950(6) .
C(23) H(22) 0.950(8) .
C(25) H(23) 0.950(6) .
C(26) H(24) 0.950(8) .

loop_
_geom_contact_atom_site_label_1
_geom_contact_atom_site_label_2
_geom_contact_distance
_geom_contact_site_symmetry_2
Mo(1) P(1) 3.5647(2) .
Mo(1) O(19) 2.453(3) .
Mo(1) O(22) 2.504(4) .
Mo(2) P(1) 3.5288(4) .
Mo(2) O(19) 2.467(4) .
Mo(2) O(20) 2.446(4) .
Mo(3) P(1) 3.5701(3) .
Mo(3) O(20) 2.448(4) .
Mo(3) O(22) 2.509(4) 55502
Mo(4) P(1) 3.5655(2) .
Mo(4) O(20) 2.448(3) .
Mo(4) O(21) 2.506(3) .
Mo(5) P(1) 3.5715(3) .
Mo(5) O(19) 2.442(4) 55502
Mo(5) O(21) 2.509(4) .
Mo(6) P(1) 3.5577(3) .
Mo(6) O(21) 2.475(4) .
Mo(6) O(22) 2.456(4) .
P(1) Mo(1) 3.5647(2) .
P(1) Mo(1) 3.5647(2) 55502
P(1) Mo(2) 3.5288(4) .
P(1) Mo(2) 3.5288(4) 55502
P(1) Mo(3) 3.5701(3) .
P(1) Mo(3) 3.5701(3) 55502
P(1) Mo(4) 3.5655(2) .
P(1) Mo(4) 3.5655(2) 55502
P(1) Mo(5) 3.5715(3) .
P(1) Mo(5) 3.5715(3) 55502
P(1) Mo(6) 3.5577(3) .
P(1) Mo(6) 3.5577(3) 55502
O(1) O(19) 3.183(5) .
O(1) O(20) 3.187(3) 55502
O(1) O(22) 2.429(4) .
O(1) N(4) 3.271(5) 55602
O(1) C(29) 3.536(14) 55602
O(1) C(33) 3.35(2) 55602
O(2) C(17) 3.555(7) 54501
O(3) O(19) 3.206(5) .
O(3) O(21) 3.199(4) .
O(3) O(22) 2.376(4) .
O(4) O(19) 2.348(4) .
O(4) O(20) 3.213(4) .
O(4) O(22) 3.207(6) .
O(4) C(16) 3.493(6) 54501
O(4) C(17) 3.595(6) 54501
O(5) O(19) 2.375(7) .
O(5) O(20) 3.247(5) .
O(5) O(21) 3.226(6) 55502
O(6) N(2) 2.991(5) 44501
O(6) N(2) 3.016(4) 65502
O(6) C(23) 3.287(4) 65502
O(6) C(24) 3.424(4) 65502
O(7) O(19) 3.231(6) .
O(7) O(20) 2.339(7) .
O(7) O(22) 3.190(6) 55502
O(7) C(19) 3.366(12) 55502
O(7) C(20) 3.424(10) 55502
O(8) O(19) 3.250(4) .
O(8) O(20) 2.357(4) .
O(8) O(21) 3.228(6) .
O(8) C(15) 3.451(7) 54501
O(8) C(16) 3.518(6) 54501
O(10) O(20) 2.340(4) .
O(10) O(21) 3.242(5) .
O(10) O(22) 3.257(4) 55502
O(10) N(4) 3.592(7) 55401
O(11) O(29) 3.344(6) 65502
O(11) O(30) 3.552(5) 65502
O(11) N(3) 3.027(3) 65502
O(11) C(28) 3.562(3) 65502
O(11) C(32) 3.160(16) 65502
O(11) C(36) 3.231(10) 65502
O(12) O(20) 3.175(5) .
O(12) O(21) 2.374(4) .
O(12) O(22) 3.154(4) .
O(12) C(13) 3.586(8) 65502
O(13) O(19) 3.180(4) 55502
O(13) O(20) 3.185(5) .
O(13) O(21) 2.417(4) .
O(13) N(4) 3.519(4) 55401
O(14) C(1) 3.458(9) 55401
O(14) C(11) 3.411(5) 65502
O(14) C(12) 3.381(10) .
O(15) O(19) 2.343(4) 55502
O(15) O(21) 3.235(4) .
O(15) O(22) 3.251(5) 55502
O(15) N(4) 3.208(5) 55401
O(16) O(19) 3.188(5) 55502
O(16) O(21) 2.383(6) .
O(16) O(22) 3.178(6) .
O(18) O(20) 3.188(5) 55502
O(18) O(21) 3.198(5) .
O(18) O(22) 2.371(6) .
O(18) C(20) 3.465(11) .
O(19) Mo(1) 2.453(3) .
O(19) Mo(2) 2.467(4) .
O(19) Mo(5) 2.442(4) 55502
O(19) O(1) 3.183(5) .
O(19) O(3) 3.206(5) .
O(19) O(4) 2.348(4) .
O(19) O(5) 2.375(7) .
O(19) O(7) 3.231(6) .
O(19) O(8) 3.250(4) .
O(19) O(13) 3.180(4) 55502
O(19) O(15) 2.343(4) 55502
O(19) O(16) 3.188(5) 55502
O(20) Mo(2) 2.446(4) .
O(20) Mo(3) 2.448(4) .
O(20) Mo(4) 2.448(3) .
O(20) O(1) 3.187(3) 55502
O(20) O(4) 3.213(4) .
O(20) O(5) 3.247(5) .
O(20) O(7) 2.339(7) .
O(20) O(8) 2.357(4) .
O(20) O(10) 2.340(4) .
O(20) O(12) 3.175(5) .
O(20) O(13) 3.185(5) .
O(20) O(18) 3.188(5) 55502
O(21) Mo(4) 2.506(3) .
O(21) Mo(5) 2.509(4) .
O(21) Mo(6) 2.475(4) .
O(21) O(3) 3.199(4) .
O(21) O(5) 3.226(6) 55502
O(21) O(8) 3.228(6) .
O(21) O(10) 3.242(5) .
O(21) O(12) 2.374(4) .
O(21) O(13) 2.417(4) .
O(21) O(15) 3.235(4) .
O(21) O(16) 2.383(6) .
O(21) O(18) 3.198(5) .
O(22) Mo(1) 2.504(4) .
O(22) Mo(3) 2.509(4) 55502
O(22) Mo(6) 2.456(4) .
O(22) O(1) 2.429(4) .
O(22) O(3) 2.376(4) .
O(22) O(4) 3.207(6) .
O(22) O(7) 3.190(6) 55502
O(22) O(10) 3.257(4) 55502
O(22) O(12) 3.154(4) .
O(22) O(15) 3.251(5) 55502
O(22) O(16) 3.178(6) .
O(22) O(18) 2.371(6) .
O(23) N(1) 2.830(5) .
O(23) C(26) 3.548(5) 66602
O(24) N(1) 2.837(9) .
O(25) N(1) 2.835(9) .
O(26) N(1) 2.823(12) .
O(26) C(21) 3.544(11) .
O(27) N(1) 2.811(9) .
O(28) N(3) 2.855(6) .
O(29) O(11) 3.344(6) 65502
O(29) N(3) 2.908(5) .
O(30) O(11) 3.552(5) 65502
O(30) N(3) 2.968(4) .
O(31) N(3) 2.891(3) .
O(31) C(28) 3.558(4) .
O(31) C(30) 3.51(2) .
O(32) N(3) 3.021(4) .
O(32) C(30) 3.32(3) .
O(32) C(34) 3.44(2) .
N(1) O(23) 2.830(5) .
N(1) O(24) 2.837(9) .
N(1) O(25) 2.835(9) .
N(1) O(26) 2.823(12) .
N(1) O(27) 2.811(9) .
N(1) C(2) 3.572(13) .
N(1) C(4) 3.511(14) .
N(1) C(6) 3.53(2) .
N(1) C(8) 3.52(3) .
N(1) C(9) 3.581(13) .
N(2) O(6) 2.991(5) 66501
N(2) O(6) 3.016(4) 65502
N(3) O(11) 3.027(3) 65502
N(3) O(28) 2.855(6) .
N(3) O(29) 2.908(5) .
N(3) O(30) 2.968(4) .
N(3) O(31) 2.891(3) .
N(3) O(32) 3.021(4) .
N(3) C(11) 3.569(10) .
N(4) O(1) 3.271(5) 55602
N(4) O(10) 3.592(7) 55601
N(4) O(13) 3.519(4) 55601
N(4) O(15) 3.208(5) 55601
N(4) C(31) 3.18(2) 65602
N(4) C(32) 3.34(2) 65602
C(1) O(14) 3.458(9) 55601
C(1) C(26) 3.556(8) 66602
C(2) N(1) 3.572(13) .
C(4) N(1) 3.511(14) .
C(6) N(1) 3.53(2) .
C(8) N(1) 3.52(3) .
C(9) N(1) 3.581(13) .
C(11) O(14) 3.411(5) 65502
C(11) N(3) 3.569(10) .
C(12) O(14) 3.381(10) .
C(13) O(12) 3.586(8) 65502
C(15) O(8) 3.451(7) 56501
C(16) O(4) 3.493(6) 56501
C(16) O(8) 3.518(6) 56501
C(17) O(2) 3.555(7) 56501
C(17) O(4) 3.595(6) 56501
C(19) O(7) 3.366(12) 55502
C(20) O(7) 3.424(10) 55502
C(20) O(18) 3.465(11) .
C(21) O(26) 3.544(11) .
C(23) O(6) 3.287(4) 65502
C(24) O(6) 3.424(4) 65502
C(26) O(23) 3.548(5) 66602
C(26) C(1) 3.556(8) 66602
C(27) C(31) 3.21(2) 65602
C(28) O(11) 3.562(3) 65502
C(28) O(31) 3.558(4) .
C(29) O(1) 3.536(14) 55602
C(30) O(31) 3.51(2) .
C(30) O(32) 3.32(3) .
C(31) N(4) 3.18(2) 65602
C(31) C(27) 3.21(2) 65602
C(31) C(31) 2.45(2) 65602
C(31) C(35) 3.58(2) 65602
C(32) O(11) 3.160(16) 65502
C(32) N(4) 3.34(2) 65602
C(33) O(1) 3.35(2) 55602
C(34) O(32) 3.44(2) .
C(35) C(31) 3.58(2) 65602
C(36) O(11) 3.231(10) 65502
Mo(1) H(43) 3.510(6) 54501
Mo(2) H(22) 3.510(4) 65502
Mo(2) H(23) 3.579(3) 44501
Mo(2) H(40) 3.511(6) 54501
Mo(3) H(9) 3.484(15) 45401
Mo(3) H(49) 3.554(9) 55502
Mo(5) H(32) 3.531(10) .
Mo(6) H(34) 3.546(6) 65502
O(1) H(9) 3.31(2) 65602
O(1) H(11) 3.309(19) 65602
O(1) H(53) 3.585 55602
O(2) H(11) 2.86(3) 65602
O(2) H(12) 3.59(3) 65602
O(2) H(13) 2.783(18) 65602
O(2) H(14) 3.521(13) 44501
O(2) H(23) 3.484(6) 44501
O(2) H(24) 3.063(6) 44501
O(2) H(42) 3.325(6) 54501
O(2) H(43) 2.932(8) 54501
O(3) H(11) 3.498(19) 65602
O(3) H(12) 2.98(2) 65602
O(3) H(13) 3.023(14) 65602
O(3) H(40) 3.034(7) 54501
O(3) H(41) 3.374(5) 54501
O(4) H(23) 2.937(6) 44501
O(4) H(40) 2.549(6) 54501
O(4) H(43) 2.667(6) 54501
O(5) H(23) 2.879(4) 44501
O(5) H(29) 2.867 44501
O(5) H(32) 3.347(9) 55502
O(5) H(48) 3.024(12) 55502
O(5) H(49) 3.537(10) 55502
O(6) H(22) 2.806(4) 65502
O(6) H(23) 3.339(4) 44501
O(6) H(28) 2.375 44501
O(6) H(28) 2.462 65502
O(6) H(29) 2.804 44501
O(6) H(39) 3.452(9) 54501
O(6) H(40) 3.579(9) 54501
O(6) H(47) 3.315(10) 55502
O(7) H(22) 3.457(4) 65502
O(7) H(46) 3.548(12) 55502
O(7) H(47) 2.687(13) 55502
O(7) H(48) 3.321(10) 55502
O(7) H(49) 2.988(9) 55502
O(8) H(22) 2.955(6) 65502
O(8) H(38) 3.197(7) 54501
O(8) H(39) 3.073(6) 54501
O(8) H(40) 2.838(5) 54501
O(9) H(6) 2.680(12) 65502
O(9) H(7) 3.22(2) 45401
O(9) H(9) 2.674(12) 45401
O(9) H(46) 3.251(11) 55502
O(9) H(47) 3.537(9) 55502
O(9) H(49) 3.557(7) 55502
O(10) H(54) 3.566 55401
O(11) H(37) 3.082(9) 65502
O(11) H(38) 3.027(6) 54501
O(11) H(50) 3.388 65502
O(11) H(51) 2.125 65502
O(12) H(34) 3.006(8) 65502
O(12) H(37) 3.165(9) 65502
O(12) H(38) 3.422(8) 54501
O(12) H(40) 3.276(6) 54501
O(12) H(41) 3.295(5) 54501
O(13) H(30) 3.238(8) 65502
O(13) H(53) 3.536 55401
O(13) H(54) 3.390 55401
O(14) H(1) 2.645(9) 55401
O(14) H(3) 3.180(11) 55401
O(14) H(23) 3.429(4) 66502
O(14) H(30) 2.699(6) 65502
O(14) H(31) 3.393(6) 65502
O(14) H(32) 2.695(10) .
O(14) H(33) 3.218(10) .
O(14) H(33) 3.333(6) 65502
O(15) H(23) 2.991(6) 66502
O(15) H(53) 2.836 55401
O(16) H(31) 2.874(10) .
O(16) H(32) 3.319(10) .
O(16) H(33) 3.110(7) 65502
O(16) H(48) 3.516(11) .
O(16) H(49) 3.164(11) .
O(17) H(4) 2.98(2) 65602
O(17) H(8) 2.979(17) 65602
O(17) H(12) 3.130(17) 65602
O(17) H(16) 3.323(18) 65602
O(17) H(20) 2.696(11) 65602
O(17) H(31) 3.131(8) .
O(17) H(33) 3.513(6) 65502
O(17) H(34) 2.687(6) 65502
O(18) H(8) 3.186(19) 65602
O(18) H(9) 3.227(15) 65602
O(18) H(12) 3.44(2) 65602
O(18) H(49) 2.540(11) .
O(23) H(25) 2.042 .
O(23) H(25) 3.319 66602
O(23) H(26) 3.038 .
O(23) H(27) 3.059(5) .
O(24) H(21) 3.257(6) .
O(24) H(25) 2.701 .
O(24) H(26) 3.450 .
O(24) H(27) 2.160(10) .
O(25) H(21) 3.586(13) .
O(25) H(25) 3.526 .
O(25) H(26) 2.872 .
O(25) H(27) 2.053(11) .
O(25) H(46) 3.438(11) 65501
O(26) H(24) 3.369(8) .
O(26) H(25) 3.515 .
O(26) H(26) 2.000 .
O(26) H(27) 2.947(14) .
O(26) H(42) 3.107(8) 65501
O(27) H(24) 3.171(7) .
O(27) H(25) 2.676 .
O(27) H(26) 2.137 .
O(27) H(27) 3.455(9) .
O(28) H(3) 3.571(12) 65602
O(28) H(5) 2.861(11) 65602
O(28) H(50) 1.925 .
O(28) H(51) 3.403 .
O(28) H(52) 3.181 .
O(29) H(50) 2.453 .
O(29) H(51) 2.647 .
O(29) H(52) 3.199 .
O(30) H(37) 3.319(13) 66502
O(30) H(38) 3.168(11) 66502
O(30) H(50) 3.306 .
O(30) H(51) 2.591 .
O(30) H(52) 2.589 .
O(31) H(13) 3.461(19) 66602
O(31) H(15) 3.01(3) 66602
O(31) H(16) 3.48(3) 66602
O(31) H(50) 3.457 .
O(31) H(51) 3.251 .
O(31) H(52) 1.962 .
O(32) H(10) 3.002(15) 45501
O(32) H(50) 2.784 .
O(32) H(52) 2.502 .
N(1) H(18) 3.525(14) 66602
N(2) H(28) 3.343 76502
N(2) H(35) 2.900(7) 66502
N(2) H(36) 3.427(13) 66502
N(2) H(39) 2.958(12) 66502
N(2) H(44) 3.162(8) 66502
N(3) H(30) 3.474(9) .
N(4) H(2) 3.480(15) .
N(4) H(3) 3.18(2) .
C(1) H(24) 3.391(8) 66602
C(1) H(25) 2.961 .
C(1) H(27) 3.486(8) .
C(1) H(53) 3.126 .
C(2) H(25) 3.226 .
C(2) H(27) 3.056(13) .
C(2) H(30) 3.412(13) 65602
C(2) H(53) 3.184 .
C(3) H(27) 2.695(11) .
C(4) H(27) 2.654(14) .
C(4) H(46) 3.582(16) 65602
C(4) H(49) 3.566(15) 65602
C(5) H(26) 3.232 .
C(5) H(27) 3.164(15) .
C(6) H(26) 2.844 .
C(6) H(27) 3.36(2) .
C(7) H(14) 3.59(2) 76602
C(7) H(26) 2.730 .
C(8) H(25) 3.595 .
C(8) H(26) 2.667 .
C(8) H(41) 3.47(2) 66602
C(9) H(25) 3.069 .
C(9) H(26) 3.202 .
C(10) H(25) 2.977 .
C(10) H(26) 3.491 .
C(10) H(34) 3.503(11) 55601
C(11) H(3) 3.413(14) 65602
C(11) H(4) 3.452(13) 65602
C(11) H(33) 3.520(12) 65502
C(11) H(50) 2.659 .
C(12) H(33) 3.509(13) 65502
C(12) H(50) 3.055 .
C(13) H(19) 3.510(12) 55401
C(13) H(29) 3.420 66502
C(13) H(50) 3.574 .
C(13) H(51) 3.387 .
C(14) H(38) 2.964(17) 66502
C(14) H(41) 3.455(12) 66502
C(14) H(51) 3.227 .
C(14) H(52) 3.590 .
C(15) H(37) 2.901(16) 66502
C(15) H(51) 3.518 .
C(15) H(52) 3.090 .
C(16) H(16) 3.57(3) 66602
C(16) H(37) 3.253(13) 66502
C(16) H(52) 2.889 .
C(17) H(52) 2.812 .
C(18) H(10) 3.530(15) 45501
C(18) H(52) 2.955 .
C(19) H(10) 3.53(2) 45501
C(19) H(50) 3.246 .
C(19) H(52) 3.548 .
C(20) H(5) 3.530(16) 65602
C(20) H(50) 2.905 .
C(21) H(18) 3.291(13) 66602
C(21) H(19) 3.273(11) 66602
C(21) H(45) 3.106(6) 65501
C(22) H(18) 3.166(10) 66602
C(22) H(19) 3.302(13) 66602
C(22) H(45) 3.266(8) 65501
C(23) H(19) 3.202(12) 66602
C(23) H(45) 3.343(9) 65501
C(24) H(19) 3.110(9) 66602
C(24) H(35) 3.435(7) 66502
C(24) H(45) 3.257(8) 65501
C(25) H(1) 3.230(8) 66602
C(25) H(19) 3.088(12) 66602
C(25) H(43) 3.446(8) 65501
C(25) H(45) 3.098(6) 65501
C(26) H(1) 3.278(8) 66602
C(26) H(2) 3.283(9) 66602
C(26) H(19) 3.185(13) 66602
C(26) H(45) 3.011(6) 65501
C(28) H(15) 3.54(2) 66602
C(28) H(54) 3.596 65602
C(29) H(11) 3.35(2) 45501
C(30) H(10) 3.29(2) 45501
C(30) H(11) 3.47(2) 45501
C(30) H(15) 3.19(3) 66602
C(30) H(42) 3.54(2) .
C(31) H(54) 2.436 65602
C(32) H(54) 2.423 65602
C(33) H(9) 3.56(3) 45501
C(33) H(11) 3.35(2) 45501
C(34) H(5) 3.35(3) 65602
C(34) H(10) 3.35(2) 45501
C(35) H(2) 3.57(2) .
C(35) H(54) 3.516 65602
C(36) H(15) 3.58(2) 66602
C(36) H(54) 3.238 65602
H(1) O(14) 2.645(9) 55601
H(1) C(25) 3.230(8) 66602
H(1) C(26) 3.278(8) 66602
H(1) H(23) 3.139(8) 66602
H(1) H(24) 3.232(9) 66602
H(1) H(53) 3.168 .
H(2) N(4) 3.480(15) .
H(2) C(26) 3.283(9) 66602
H(2) C(35) 3.57(2) .
H(2) H(18) 3.377(14) 66602
H(2) H(24) 2.887(8) 66602
H(2) H(25) 3.070 .
H(2) H(53) 2.590 .
H(3) O(14) 3.180(11) 55601
H(3) O(28) 3.571(12) 65602
H(3) N(4) 3.18(2) .
H(3) C(11) 3.413(14) 65602
H(3) H(30) 2.784(13) 65602
H(3) H(31) 3.441(16) 65602
H(3) H(53) 2.546 .
H(3) H(54) 2.958 .
H(4) O(17) 2.98(2) 65602
H(4) C(11) 3.452(13) 65602
H(4) H(25) 3.488 .
H(4) H(27) 3.206(11) .
H(4) H(30) 3.169(14) 65602
H(4) H(31) 3.068(13) 65602
H(5) O(28) 2.861(11) 65602
H(5) C(20) 3.530(16) 65602
H(5) C(34) 3.35(3) 65602
H(5) H(27) 3.597(11) .
H(5) H(30) 3.523(13) 65602
H(5) H(46) 3.331(16) 65602
H(5) H(49) 3.479(19) 65602
H(6) O(9) 2.680(12) 65502
H(6) H(21) 3.136(10) .
H(6) H(27) 2.823(13) .
H(7) O(9) 3.22(2) 65601
H(7) H(7) 3.28(2) 75602
H(7) H(27) 3.522(15) .
H(7) H(46) 2.858(16) 65602
H(7) H(49) 3.211(15) 65602
H(8) O(17) 2.979(17) 65602
H(8) O(18) 3.186(19) 65602
H(8) H(26) 3.562 .
H(8) H(27) 2.888(14) .
H(8) H(49) 3.189(15) 65602
H(9) Mo(3) 3.484(15) 65601
H(9) O(1) 3.31(2) 65602
H(9) O(9) 2.674(12) 65601
H(9) O(18) 3.227(15) 65602
H(9) C(33) 3.56(3) 65501
H(10) O(32) 3.002(15) 65501
H(10) C(18) 3.530(15) 65501
H(10) C(19) 3.53(2) 65501
H(10) C(30) 3.29(2) 65501
H(10) C(34) 3.35(2) 65501
H(10) H(26) 3.395 .
H(10) H(27) 3.392(14) .
H(10) H(42) 3.183(14) 65501
H(10) H(45) 3.341(16) 65501
H(10) H(46) 3.02(2) 65501
H(11) O(1) 3.309(19) 65602
H(11) O(2) 2.86(3) 65602
H(11) O(3) 3.498(19) 65602
H(11) C(29) 3.35(2) 65501
H(11) C(30) 3.47(2) 65501
H(11) C(33) 3.35(2) 65501
H(11) H(14) 3.53(3) 76602
H(11) H(42) 3.570(19) 65501
H(12) O(2) 3.59(3) 65602
H(12) O(3) 2.98(2) 65602
H(12) O(17) 3.130(17) 65602
H(12) O(18) 3.44(2) 65602
H(12) H(26) 2.974 .
H(12) H(27) 3.42(2) .
H(13) O(2) 2.783(18) 65602
H(13) O(3) 3.023(14) 65602
H(13) O(31) 3.461(19) 66602
H(13) H(14) 3.56(2) 76602
H(13) H(26) 3.506 .
H(13) H(41) 3.488(16) 66602
H(13) H(42) 3.20(2) 66602
H(13) H(43) 3.59(2) 66602
H(14) O(2) 3.521(13) 66501
H(14) C(7) 3.59(2) 76602
H(14) H(11) 3.53(3) 76602
H(14) H(13) 3.56(2) 76602
H(14) H(14) 2.93(2) 76602
H(14) H(26) 3.161 .
H(14) H(42) 3.28(2) 66602
H(15) O(31) 3.01(3) 66602
H(15) C(28) 3.54(2) 66602
H(15) C(30) 3.19(3) 66602
H(15) C(36) 3.58(2) 66602
H(15) H(26) 3.478 .
H(15) H(41) 3.24(2) 66602
H(15) H(42) 3.39(3) 66602
H(15) H(52) 3.575 66602
H(16) O(17) 3.323(18) 65602
H(16) O(31) 3.48(3) 66602
H(16) C(16) 3.57(3) 66602
H(16) H(26) 3.039 .
H(16) H(41) 2.86(2) 66602
H(17) H(36) 3.231(12) 55601
H(17) H(41) 3.332(16) 66602
H(18) N(1) 3.525(14) 66602
H(18) C(21) 3.291(13) 66602
H(18) C(22) 3.166(10) 66602
H(18) H(2) 3.377(14) 66602
H(18) H(21) 3.170(10) 66602
H(18) H(25) 3.101 .
H(18) H(25) 2.946 66602
H(18) H(26) 3.515 .
H(19) C(13) 3.510(12) 55601
H(19) C(21) 3.273(11) 66602
H(19) C(22) 3.302(12) 66602
H(19) C(23) 3.202(12) 66602
H(19) C(24) 3.110(9) 66602
H(19) C(25) 3.088(12) 66602
H(19) C(26) 3.185(13) 66602
H(19) H(23) 3.543(14) 66602
H(19) H(34) 3.228(12) 55601
H(19) H(35) 3.029(10) 55601
H(19) H(36) 3.200(18) 55601
H(20) O(17) 2.696(11) 65602
H(20) H(25) 3.270 .
H(20) H(26) 3.499 .
H(20) H(34) 2.946(11) 55601
H(20) H(35) 3.479(10) 55601
H(21) O(24) 3.257(6) .
H(21) O(25) 3.586(13) .
H(21) H(6) 3.136(10) .
H(21) H(18) 3.170(10) 66602
H(22) Mo(2) 3.510(4) 65502
H(22) O(6) 2.806(4) 65502
H(22) O(7) 3.457(4) 65502
H(22) O(8) 2.955(6) 65502
H(22) H(36) 3.385(10) 66502
H(22) H(39) 3.073(9) 66502
H(23) Mo(2) 3.579(3) 66501
H(23) O(2) 3.484(6) 66501
H(23) O(4) 2.937(6) 66501
H(23) O(5) 2.879(4) 66501
H(23) O(6) 3.339(4) 66501
H(23) O(14) 3.429(4) 66502
H(23) O(15) 2.991(6) 66502
H(23) H(1) 3.139(8) 66602
H(23) H(19) 3.543(14) 66602
H(23) H(43) 3.322(7) 65501
H(23) H(45) 3.572(6) 65501
H(24) O(2) 3.063(6) 66501
H(24) O(26) 3.369(8) .
H(24) O(27) 3.171(7) .
H(24) C(1) 3.391(8) 66602
H(24) H(1) 3.232(9) 66602
H(24) H(2) 2.887(8) 66602
H(24) H(43) 3.598(6) 65501
H(24) H(45) 3.434(7) 65501
H(25) O(23) 2.042 .
H(25) O(23) 3.319 66602
H(25) O(24) 2.701 .
H(25) O(25) 3.526 .
H(25) O(26) 3.515 .
H(25) O(27) 2.676 .
H(25) C(1) 2.961 .
H(25) C(2) 3.226 .
H(25) C(8) 3.595 .
H(25) C(9) 3.069 .
H(25) C(10) 2.977 .
H(25) H(2) 3.070 .
H(25) H(4) 3.488 .
H(25) H(18) 3.101 .
H(25) H(18) 2.946 66602
H(25) H(20) 3.270 .
H(26) O(23) 3.038 .
H(26) O(24) 3.450 .
H(26) O(25) 2.872 .
H(26) O(26) 2.000 .
H(26) O(27) 2.137 .
H(26) C(5) 3.232 .
H(26) C(6) 2.844 .
H(26) C(7) 2.730 .
H(26) C(8) 2.667 .
H(26) C(9) 3.202 .
H(26) C(10) 3.491 .
H(26) H(8) 3.562 .
H(26) H(10) 3.395 .
H(26) H(12) 2.974 .
H(26) H(13) 3.506 .
H(26) H(14) 3.161 .
H(26) H(15) 3.478 .
H(26) H(16) 3.039 .
H(26) H(18) 3.515 .
H(26) H(20) 3.499 .
H(27) O(23) 3.059(5) .
H(27) O(24) 2.160(10) .
H(27) O(25) 2.053(11) .
H(27) O(26) 2.947(14) .
H(27) O(27) 3.455(9) .
H(27) C(1) 3.486(8) .
H(27) C(2) 3.056(13) .
H(27) C(3) 2.695(11) .
H(27) C(4) 2.654(14) .
H(27) C(5) 3.164(15) .
H(27) C(6) 3.36(2) .
H(27) H(4) 3.206(11) .
H(27) H(5) 3.597(11) .
H(27) H(6) 2.823(13) .
H(27) H(7) 3.522(15) .
H(27) H(8) 2.888(14) .
H(27) H(10) 3.392(14) .
H(27) H(12) 3.42(2) .
H(28) O(6) 2.375 66501
H(28) O(6) 2.462 65502
H(28) N(2) 3.343 76502
H(28) H(28) 2.395 76502
H(28) H(39) 3.324 66502
H(28) H(44) 2.904 66502
H(29) O(5) 2.867 66501
H(29) O(6) 2.804 66501
H(29) C(13) 3.420 66502
H(29) H(32) 3.117 66502
H(29) H(35) 2.518 66502
H(29) H(36) 3.574 66502
H(29) H(39) 3.417 66502
H(29) H(44) 3.209 66502
H(29) H(48) 3.018 66502
H(30) O(13) 3.238(8) 65502
H(30) O(14) 2.699(6) 65502
H(30) N(3) 3.474(9) .
H(30) C(2) 3.412(13) 65602
H(30) H(3) 2.784(13) 65602
H(30) H(4) 3.169(14) 65602
H(30) H(5) 3.523(13) 65602
H(30) H(50) 2.637 .
H(30) H(51) 3.567 .
H(31) O(14) 3.393(6) 65502
H(31) O(16) 2.874(10) .
H(31) O(17) 3.131(8) .
H(31) H(3) 3.441(16) 65602
H(31) H(4) 3.068(13) 65602
H(31) H(33) 2.908(11) 65502
H(31) H(50) 3.532 .
H(32) Mo(5) 3.531(10) .
H(32) O(5) 3.347(9) 55502
H(32) O(14) 2.695(10) .
H(32) O(16) 3.319(10) .
H(32) H(29) 3.117 66502
H(32) H(50) 3.542 .
H(33) O(14) 3.218(10) .
H(33) O(14) 3.333(6) 65502
H(33) O(16) 3.110(7) 65502
H(33) O(17) 3.513(6) 65502
H(33) C(11) 3.520(12) 65502
H(33) C(12) 3.509(13) 65502
H(33) H(31) 2.908(11) 65502
H(33) H(33) 2.923(13) 65502
H(34) Mo(6) 3.546(6) 65502
H(34) O(12) 3.006(8) 65502
H(34) O(17) 2.687(6) 65502
H(34) C(10) 3.503(11) 55401
H(34) H(19) 3.228(12) 55401
H(34) H(20) 2.946(11) 55401
H(34) H(41) 3.569(12) 66502
H(35) N(2) 2.900(7) 66502
H(35) C(24) 3.435(7) 66502
H(35) H(19) 3.029(10) 55401
H(35) H(20) 3.479(10) 55401
H(35) H(29) 2.518 66502
H(36) N(2) 3.427(13) 66502
H(36) H(17) 3.231(12) 55401
H(36) H(19) 3.200(18) 55401
H(36) H(22) 3.385(10) 66502
H(36) H(29) 3.574 66502
H(36) H(38) 3.313(17) 66502
H(36) H(41) 3.453(13) 66502
H(37) O(11) 3.082(9) 65502
H(37) O(12) 3.165(9) 65502
H(37) O(30) 3.319(13) 66502
H(37) C(15) 2.901(16) 66502
H(37) C(16) 3.253(13) 66502
H(37) H(38) 2.123(17) 66502
H(37) H(41) 2.655(11) 66502
H(37) H(51) 3.248 .
H(38) O(8) 3.197(7) 56501
H(38) O(11) 3.027(6) 56501
H(38) O(12) 3.422(8) 56501
H(38) O(30) 3.168(11) 66502
H(38) C(14) 2.964(17) 66502
H(38) H(36) 3.313(17) 66502
H(38) H(37) 2.123(17) 66502
H(38) H(38) 3.303(11) 66502
H(39) O(6) 3.452(9) 56501
H(39) O(8) 3.073(6) 56501
H(39) N(2) 2.958(12) 66502
H(39) H(22) 3.073(9) 66502
H(39) H(28) 3.324 66502
H(39) H(29) 3.417 66502
H(39) H(52) 3.504 .
H(40) Mo(2) 3.511(6) 56501
H(40) O(3) 3.034(7) 56501
H(40) O(4) 2.549(6) 56501
H(40) O(6) 3.579(9) 56501
H(40) O(8) 2.838(5) 56501
H(40) O(12) 3.276(6) 56501
H(41) O(3) 3.374(5) 56501
H(41) O(12) 3.295(5) 56501
H(41) C(8) 3.47(2) 66602
H(41) C(14) 3.455(12) 66502
H(41) H(13) 3.488(16) 66602
H(41) H(15) 3.24(2) 66602
H(41) H(16) 2.86(2) 66602
H(41) H(17) 3.332(16) 66602
H(41) H(34) 3.569(12) 66502
H(41) H(36) 3.453(13) 66502
H(41) H(37) 2.655(11) 66502
H(41) H(52) 3.238 .
H(42) O(2) 3.325(6) 56501
H(42) O(26) 3.107(8) 45501
H(42) C(30) 3.54(2) .
H(42) H(10) 3.183(14) 45501
H(42) H(11) 3.570(19) 45501
H(42) H(13) 3.20(2) 66602
H(42) H(14) 3.28(2) 66602
H(42) H(15) 3.39(3) 66602
H(42) H(52) 3.121 .
H(43) Mo(1) 3.510(6) 56501
H(43) O(2) 2.932(8) 56501
H(43) O(4) 2.667(6) 56501
H(43) C(25) 3.446(8) 45501
H(43) H(13) 3.59(2) 66602
H(43) H(23) 3.322(7) 45501
H(43) H(24) 3.598(6) 45501
H(44) N(2) 3.162(8) 66502
H(44) H(28) 2.904 66502
H(44) H(29) 3.209 66502
H(44) H(52) 3.131 .
H(45) C(21) 3.106(6) 45501
H(45) C(22) 3.266(8) 45501
H(45) C(23) 3.343(9) 45501
H(45) C(24) 3.257(8) 45501
H(45) C(25) 3.098(6) 45501
H(45) C(26) 3.011(6) 45501
H(45) H(10) 3.341(16) 45501
H(45) H(23) 3.572(6) 45501
H(45) H(24) 3.434(7) 45501
H(46) O(7) 3.548(12) 55502
H(46) O(9) 3.251(11) 55502
H(46) O(25) 3.438(11) 45501
H(46) C(4) 3.582(16) 65602
H(46) H(5) 3.331(16) 65602
H(46) H(7) 2.858(16) 65602
H(46) H(10) 3.02(2) 45501
H(47) O(6) 3.315(10) 55502
H(47) O(7) 2.687(13) 55502
H(47) O(9) 3.537(9) 55502
H(48) O(5) 3.024(12) 55502
H(48) O(7) 3.321(10) 55502
H(48) O(16) 3.516(11) .
H(48) H(29) 3.018 66502
H(48) H(50) 3.136 .
H(49) Mo(3) 3.554(9) 55502
H(49) O(5) 3.537(10) 55502
H(49) O(7) 2.988(9) 55502
H(49) O(9) 3.557(7) 55502
H(49) O(16) 3.164(11) .
H(49) O(18) 2.540(11) .
H(49) C(4) 3.566(15) 65602
H(49) H(5) 3.479(19) 65602
H(49) H(7) 3.211(14) 65602
H(49) H(8) 3.189(15) 65602
H(50) O(11) 3.388 65502
H(50) O(28) 1.925 .
H(50) O(29) 2.453 .
H(50) O(30) 3.306 .
H(50) O(31) 3.457 .
H(50) O(32) 2.784 .
H(50) C(11) 2.659 .
H(50) C(12) 3.055 .
H(50) C(13) 3.574 .
H(50) C(19) 3.246 .
H(50) C(20) 2.905 .
H(50) H(30) 2.637 .
H(50) H(31) 3.532 .
H(50) H(32) 3.542 .
H(50) H(48) 3.136 .
H(51) O(11) 2.125 65502
H(51) O(28) 3.403 .
H(51) O(29) 2.647 .
H(51) O(30) 2.591 .
H(51) O(31) 3.251 .
H(51) C(13) 3.387 .
H(51) C(14) 3.227 .
H(51) C(15) 3.518 .
H(51) H(30) 3.567 .
H(51) H(37) 3.248 .
H(52) O(28) 3.181 .
H(52) O(29) 3.199 .
H(52) O(30) 2.589 .
H(52) O(31) 1.962 .
H(52) O(32) 2.502 .
H(52) C(14) 3.590 .
H(52) C(15) 3.090 .
H(52) C(16) 2.889 .
H(52) C(17) 2.812 .
H(52) C(18) 2.955 .
H(52) C(19) 3.548 .
H(52) H(15) 3.575 66602
H(52) H(39) 3.504 .
H(52) H(41) 3.238 .
H(52) H(42) 3.121 .
H(52) H(44) 3.131 .
H(53) O(1) 3.585 55602
H(53) O(13) 3.536 55601
H(53) O(15) 2.836 55601
H(53) C(1) 3.126 .
H(53) C(2) 3.184 .
H(53) H(1) 3.168 .
H(53) H(2) 2.590 .
H(53) H(3) 2.546 .
H(54) O(10) 3.566 55601
H(54) O(13) 3.390 55601
H(54) C(28) 3.596 65602
H(54) C(31) 2.436 65602
H(54) C(32) 2.423 65602
H(54) C(35) 3.516 65602
H(54) C(36) 3.238 65602
H(54) H(3) 2.958 .

loop_
_geom_torsion_atom_site_label_1
_geom_torsion_atom_site_label_2
_geom_torsion_atom_site_label_3
_geom_torsion_atom_site_label_4
_geom_torsion
_geom_torsion_site_symmetry_1
_geom_torsion_site_symmetry_3
_geom_torsion_site_symmetry_4
O(2) Mo(1) O(1) Mo(3) 154.8(2) . . 55502
O(1) Mo(1) O(3) Mo(6) -54.0(2) . . .
O(3) Mo(1) O(1) Mo(3) 52.7(2) . . 55502
O(1) Mo(1) O(4) Mo(2) -17.5(5) . . .
O(4) Mo(1) O(1) Mo(3) -31.5(5) . . 55502
O(1) Mo(1) O(15) Mo(5) 104.1(3) . 55502 55502
O(15) Mo(1) O(1) Mo(3) -104.9(2) 55502 . 55502
O(2) Mo(1) O(3) Mo(6) -155.7(2) . . .
O(2) Mo(1) O(4) Mo(2) 156.2(2) . . .
O(2) Mo(1) O(15) Mo(5) -154.6(3) . 55502 55502
O(3) Mo(1) O(4) Mo(2) -101.5(2) . . .
O(4) Mo(1) O(3) Mo(6) 102.2(2) . . .
O(3) Mo(1) O(15) Mo(5) 28.0(6) . 55502 55502
O(15) Mo(1) O(3) Mo(6) 21.6(6) 55502 . .
O(4) Mo(1) O(15) Mo(5) -53.0(3) . 55502 55502
O(15) Mo(1) O(4) Mo(2) 55.7(2) 55502 . .
O(4) Mo(2) O(5) Mo(5) 56.0(2) . . 55502
O(5) Mo(2) O(4) Mo(1) -57.1(3) . . .
O(6) Mo(2) O(4) Mo(1) -157.4(2) . . .
O(4) Mo(2) O(7) Mo(3) 24.9(4) . . .
O(7) Mo(2) O(4) Mo(1) 24.1(5) . . .
O(4) Mo(2) O(8) Mo(4) -102.7(3) . . .
O(8) Mo(2) O(4) Mo(1) 103.0(3) . . .
O(6) Mo(2) O(5) Mo(5) 155.7(2) . . 55502
O(5) Mo(2) O(7) Mo(3) 105.5(2) . . .
O(7) Mo(2) O(5) Mo(5) -101.9(2) . . 55502
O(5) Mo(2) O(8) Mo(4) -27.7(5) . . .
O(8) Mo(2) O(5) Mo(5) -19.1(4) . . 55502
O(6) Mo(2) O(7) Mo(3) -153.6(2) . . .
O(6) Mo(2) O(8) Mo(4) 157.5(2) . . .
O(7) Mo(2) O(8) Mo(4) 55.4(3) . . .
O(8) Mo(2) O(7) Mo(3) -54.0(2) . . .
O(1) Mo(3) O(7) Mo(2) -27.6(4) 55502 . .
O(7) Mo(3) O(1) Mo(1) -23.6(4) . 55502 55502
O(9) Mo(3) O(1) Mo(1) 152.9(2) . 55502 55502
O(1) Mo(3) O(10) Mo(4) 101.5(3) 55502 . .
O(10) Mo(3) O(1) Mo(1) -104.6(2) . 55502 55502
O(1) Mo(3) O(18) Mo(6) -54.6(2) 55502 55502 55502
O(18) Mo(3) O(1) Mo(1) 52.3(2) 55502 55502 55502
O(9) Mo(3) O(7) Mo(2) 155.9(2) . . .
O(7) Mo(3) O(10) Mo(4) -54.9(3) . . .
O(10) Mo(3) O(7) Mo(2) 53.7(2) . . .
O(7) Mo(3) O(18) Mo(6) 102.3(2) . 55502 55502
O(18) Mo(3) O(7) Mo(2) -103.8(2) 55502 . .
O(9) Mo(3) O(10) Mo(4) -156.5(3) . . .
O(9) Mo(3) O(18) Mo(6) -156.3(2) . 55502 55502
O(10) Mo(3) O(18) Mo(6) 27.8(4) . 55502 55502
O(18) Mo(3) O(10) Mo(4) 19.4(6) 55502 . .
O(8) Mo(4) O(10) Mo(3) 55.8(3) . . .
O(10) Mo(4) O(8) Mo(2) -55.5(2) . . .
O(11) Mo(4) O(8) Mo(2) -157.4(2) . . .
O(8) Mo(4) O(12) Mo(6) -105.8(3) . . .
O(12) Mo(4) O(8) Mo(2) 101.3(2) . . .
O(8) Mo(4) O(13) Mo(5) 26.9(5) . . .
O(13) Mo(4) O(8) Mo(2) 20.7(5) . . .
O(11) Mo(4) O(10) Mo(3) 156.9(3) . . .
O(10) Mo(4) O(12) Mo(6) -28.3(6) . . .
O(12) Mo(4) O(10) Mo(3) -22.0(6) . . .
O(10) Mo(4) O(13) Mo(5) 102.9(2) . . .
O(13) Mo(4) O(10) Mo(3) -101.7(3) . . .
O(11) Mo(4) O(12) Mo(6) 152.8(3) . . .
O(11) Mo(4) O(13) Mo(5) -155.0(2) . . .
O(12) Mo(4) O(13) Mo(5) -53.7(2) . . .
O(13) Mo(4) O(12) Mo(6) 51.4(3) . . .
O(5) Mo(5) O(13) Mo(4) -21.2(5) 55502 . .
O(13) Mo(5) O(5) Mo(2) -25.7(4) . 55502 55502
O(14) Mo(5) O(5) Mo(2) 157.8(2) . 55502 55502
O(5) Mo(5) O(15) Mo(1) -53.6(3) 55502 . 55502
O(15) Mo(5) O(5) Mo(2) 56.0(2) . 55502 55502
O(5) Mo(5) O(16) Mo(6) 102.3(2) 55502 . .
O(16) Mo(5) O(5) Mo(2) -100.9(2) . 55502 55502
O(14) Mo(5) O(13) Mo(4) 155.3(2) . . .
O(13) Mo(5) O(15) Mo(1) 103.4(3) . . 55502
O(15) Mo(5) O(13) Mo(4) -102.8(2) . . .
O(13) Mo(5) O(16) Mo(6) -55.1(2) . . .
O(16) Mo(5) O(13) Mo(4) 54.2(2) . . .
O(14) Mo(5) O(15) Mo(1) -155.2(3) . . 55502
O(14) Mo(5) O(16) Mo(6) -156.2(2) . . .
O(15) Mo(5) O(16) Mo(6) 23.7(4) . . .
O(16) Mo(5) O(15) Mo(1) 25.0(6) . . 55502
O(3) Mo(6) O(12) Mo(4) 106.0(3) . . .
O(12) Mo(6) O(3) Mo(1) -102.5(3) . . .
O(3) Mo(6) O(16) Mo(5) -20.5(4) . . .
O(16) Mo(6) O(3) Mo(1) -27.8(5) . . .
O(17) Mo(6) O(3) Mo(1) 155.6(2) . . .
O(3) Mo(6) O(18) Mo(3) -54.2(2) . . 55502
O(18) Mo(6) O(3) Mo(1) 54.1(3) . . .
O(12) Mo(6) O(16) Mo(5) 54.0(2) . . .
O(16) Mo(6) O(12) Mo(4) -51.4(3) . . .
O(17) Mo(6) O(12) Mo(4) -153.0(3) . . .
O(12) Mo(6) O(18) Mo(3) 19.3(4) . . 55502
O(18) Mo(6) O(12) Mo(4) 32.4(5) . . .
O(17) Mo(6) O(16) Mo(5) 156.2(2) . . .
O(16) Mo(6) O(18) Mo(3) 102.6(2) . . 55502
O(18) Mo(6) O(16) Mo(5) -101.8(2) . . .
O(17) Mo(6) O(18) Mo(3) -155.4(2) . . 55502
O(20) P(1) O(19) O(21) -118.9(2) . . 55502
O(20) P(1) O(19) O(21) 61.1(2) 55502 . 55502
O(19) P(1) O(21) O(22) -58.5(3) . . .
O(19) P(1) O(21) O(22) -121.5(3) . 55502 55502
O(19) P(1) O(22) O(21) 122.1(2) . . .
O(22) P(1) O(19) O(21) 122.8(2) . . 55502
O(19) P(1) O(22) O(21) 57.9(2) . 55502 55502
O(22) P(1) O(19) O(21) -57.2(2) 55502 . 55502
O(20) P(1) O(19) O(21) -61.1(2) . 55502 .
O(20) P(1) O(19) O(21) 118.9(2) 55502 55502 .
O(19) P(1) O(21) O(22) 121.5(3) 55502 . .
O(19) P(1) O(21) O(22) 58.5(3) 55502 55502 55502
O(19) P(1) O(22) O(21) -57.9(2) 55502 . .
O(22) P(1) O(19) O(21) 57.2(2) . 55502 .
O(19) P(1) O(22) O(21) -122.1(2) 55502 55502 55502
O(22) P(1) O(19) O(21) -122.8(2) 55502 55502 .
O(20) P(1) O(21) O(22) -121.2(2) . . .
O(20) P(1) O(21) O(19) 117.3(2) . . 55502
O(20) P(1) O(21) O(22) -58.8(2) . 55502 55502
O(20) P(1) O(21) O(19) 62.7(2) . 55502 .
O(20) P(1) O(22) O(21) 58.8(3) . . .
O(20) P(1) O(22) O(21) 121.2(3) . 55502 55502
O(20) P(1) O(21) O(22) 58.8(2) 55502 . .
O(20) P(1) O(21) O(19) -62.7(2) 55502 . 55502
O(20) P(1) O(21) O(22) 121.2(2) 55502 55502 55502
O(20) P(1) O(21) O(19) -117.3(2) 55502 55502 .
O(20) P(1) O(22) O(21) -121.2(3) 55502 . .
O(20) P(1) O(22) O(21) -58.8(3) 55502 55502 55502
O(22) P(1) O(21) O(19) -121.5(3) . . 55502
O(22) P(1) O(21) O(19) 58.5(3) 55502 . 55502
O(22) P(1) O(21) O(19) -58.5(3) . 55502 .
O(22) P(1) O(21) O(19) 121.5(3) 55502 55502 .
P(1) O(19) O(21) O(22) 45.1(2) . 55502 55502
O(19) O(21) O(22) P(1) 45.6(2) 55502 . .
C(1) O(23) C(10) C(9) 177.8(6) . . .
C(10) O(23) C(1) C(2) -95.6(12) . . .
C(2) O(24) C(3) C(4) -84.5(14) . . .
C(3) O(24) C(2) C(1) 170.5(13) . . .
C(4) O(25) C(5) C(6) -109.1(16) . . .
C(5) O(25) C(4) C(3) 175.3(10) . . .
C(6) O(26) C(7) C(8) -120.6(17) . . .
C(7) O(26) C(6) C(5) 163.5(16) . . .
C(8) O(27) C(9) C(10) -97.7(17) . . .
C(9) O(27) C(8) C(7) 151.0(16) . . .
C(11) O(28) C(20) C(19) -166.2(6) . . .
C(20) O(28) C(11) C(12) 72.2(9) . . .
C(12) O(29) C(13) C(14) 165.9(7) . . .
C(13) O(29) C(12) C(11) -166.3(5) . . .
C(14) O(30) C(15) C(16) 173.5(10) . . .
C(15) O(30) C(14) C(13) -130.6(10) . . .
C(16) O(31) C(17) C(18) 106.0(6) . . .
C(17) O(31) C(16) C(15) -107.3(8) . . .
C(18) O(32) C(19) C(20) 119.9(7) . . .
C(19) O(32) C(18) C(17) -178.4(5) . . .
O(23) C(1) C(2) O(24) -60.5(19) . . .
O(24) C(3) C(4) O(25) -69.4(13) . . .
O(25) C(5) C(6) O(26) -42(2) . . .
O(26) C(7) C(8) O(27) -20(2) . . .
O(27) C(9) C(10) O(23) -60.0(13) . . .
O(28) C(11) C(12) O(29) 49.8(9) . . .
O(29) C(13) C(14) O(30) -30.3(14) . . .
O(30) C(15) C(16) O(31) -31.1(14) . . .
O(31) C(17) C(18) O(32) 53.6(8) . . .
O(32) C(19) C(20) O(28) 37.4(10) . . .
N(1) C(21) C(22) C(23) 179.5(3) . . .
N(1) C(21) C(26) C(25) -179.6(3) . . .
C(22) C(21) C(26) C(25) 1.3(5) . . .
C(26) C(21) C(22) C(23) -1.4(5) . . .
C(21) C(22) C(23) C(24) 1.4(5) . . .
C(22) C(23) C(24) N(2) -179.3(3) . . .
C(22) C(23) C(24) C(25) -1.2(5) . . .
N(2) C(24) C(25) C(26) 179.2(3) . . .
C(23) C(24) C(25) C(26) 1.1(5) . . .
C(24) C(25) C(26) C(21) -1.1(5) . . .
N(4) C(27) C(29) C(30) 178(2) . . .
N(4) C(27) C(29) C(33) -72(5) . . .
N(4) C(27) C(29) C(34) -156.7(17) . . .
N(4) C(27) C(31) C(32) -176.1(19) . . .
N(4) C(27) C(31) C(35) -110.2(13) . . .
N(4) C(27) C(31) C(36) -149.9(11) . . .
N(4) C(27) C(33) C(29) 119(4) . . .
N(4) C(27) C(33) C(30) 163.7(17) . . .
N(4) C(27) C(33) C(34) -175.4(19) . . .
N(4) C(27) C(35) C(31) 97.3(15) . . .
N(4) C(27) C(35) C(32) 144.2(10) . . .
N(4) C(27) C(35) C(36) 169.4(12) . . .
C(29) C(27) C(31) C(32) 21(3) . . .
C(29) C(27) C(31) C(35) 87(2) . . .
C(29) C(27) C(31) C(36) 47(2) . . .
C(31) C(27) C(29) C(30) -21(4) . . .
C(31) C(27) C(29) C(33) 88(4) . . .
C(31) C(27) C(29) C(34) 4(3) . . .
C(29) C(27) C(33) C(30) 45(3) . . .
C(29) C(27) C(33) C(34) 66(3) . . .
C(33) C(27) C(29) C(30) -109(6) . . .
C(33) C(27) C(29) C(34) -84(5) . . .
C(29) C(27) C(35) C(31) -113.0(19) . . .
C(29) C(27) C(35) C(32) -66.0(18) . . .
C(29) C(27) C(35) C(36) -41(2) . . .
C(35) C(27) C(29) C(30) 31(3) . . .
C(35) C(27) C(29) C(33) 140(4) . . .
C(35) C(27) C(29) C(34) 56(2) . . .
C(31) C(27) C(33) C(29) -101(4) . . .
C(31) C(27) C(33) C(30) -57(3) . . .
C(31) C(27) C(33) C(34) -36(3) . . .
C(33) C(27) C(31) C(32) 43(2) . . .
C(33) C(27) C(31) C(35) 109(2) . . .
C(33) C(27) C(31) C(36) 69(2) . . .
C(31) C(27) C(35) C(32) 46.9(14) . . .
C(31) C(27) C(35) C(36) 72.1(19) . . .
C(35) C(27) C(31) C(32) -66(2) . . .
C(35) C(27) C(31) C(36) -39.7(12) . . .
C(33) C(27) C(35) C(31) -99(2) . . .
C(33) C(27) C(35) C(32) -52(2) . . .
C(33) C(27) C(35) C(36) -27(2) . . .
C(35) C(27) C(33) C(29) -46(5) . . .
C(35) C(27) C(33) C(30) -0.8(19) . . .
C(35) C(27) C(33) C(34) 20(3) . . .
N(3) C(28) C(30) C(29) 176.4(19) . . .
N(3) C(28) C(30) C(33) 160(2) . . .
N(3) C(28) C(30) C(34) 113(3) . . .
N(3) C(28) C(32) C(31) -173.6(19) . . .
N(3) C(28) C(32) C(35) 148.2(7) . . .
N(3) C(28) C(32) C(36) 108.7(12) . . .
N(3) C(28) C(34) C(29) -160.6(13) . . .
N(3) C(28) C(34) C(30) -82(4) . . .
N(3) C(28) C(34) C(33) -177(2) . . .
N(3) C(28) C(36) C(31) -143.7(8) . . .
N(3) C(28) C(36) C(32) -91.9(13) . . .
N(3) C(28) C(36) C(35) 171.3(13) . . .
C(30) C(28) C(32) C(31) -6(4) . . .
C(30) C(28) C(32) C(35) -44(2) . . .
C(30) C(28) C(32) C(36) -83(2) . . .
C(32) C(28) C(30) C(29) 9(3) . . .
C(32) C(28) C(30) C(33) -8(4) . . .
C(32) C(28) C(30) C(34) -55(5) . . .
C(30) C(28) C(34) C(29) -79(4) . . .
C(30) C(28) C(34) C(33) -95(5) . . .
C(34) C(28) C(30) C(29) 64(3) . . .
C(34) C(28) C(30) C(33) 47(3) . . .
C(30) C(28) C(36) C(31) 67.8(17) . . .
C(30) C(28) C(36) C(32) 119.6(17) . . .
C(30) C(28) C(36) C(35) 23(2) . . .
C(36) C(28) C(30) C(29) -34(2) . . .
C(36) C(28) C(30) C(33) -51(3) . . .
C(36) C(28) C(30) C(34) -98(4) . . .
C(32) C(28) C(34) C(29) 57(2) . . .
C(32) C(28) C(34) C(30) 135(4) . . .
C(32) C(28) C(34) C(33) 40(3) . . .
C(34) C(28) C(32) C(31) -26(3) . . .
C(34) C(28) C(32) C(35) -65(2) . . .
C(34) C(28) C(32) C(36) -104.2(18) . . .
C(32) C(28) C(36) C(31) -51.8(14) . . .
C(32) C(28) C(36) C(35) -97(2) . . .
C(36) C(28) C(32) C(31) 78(2) . . .
C(36) C(28) C(32) C(35) 39.6(12) . . .
C(34) C(28) C(36) C(31) 41.3(17) . . .
C(34) C(28) C(36) C(32) 93.1(16) . . .
C(34) C(28) C(36) C(35) -4(2) . . .
C(36) C(28) C(34) C(29) 14(2) . . .
C(36) C(28) C(34) C(30) 93(4) . . .
C(36) C(28) C(34) C(33) -2(3) . . .
C(27) C(29) C(30) C(28) 6(4) . . .
C(27) C(29) C(30) C(33) 103(5) . . .
C(27) C(29) C(30) C(34) 75(4) . . .
C(27) C(29) C(33) C(30) -131(2) . . .
C(27) C(29) C(33) C(34) -121.0(13) . . .
C(27) C(29) C(34) C(28) -47(3) . . .
C(27) C(29) C(34) C(30) -120(3) . . .
C(27) C(29) C(34) C(33) 88(4) . . .
C(30) C(29) C(33) C(27) 131(2) . . .
C(30) C(29) C(33) C(34) 10.3(15) . . .
C(33) C(29) C(30) C(28) -97(4) . . .
C(33) C(29) C(30) C(34) -28(4) . . .
C(30) C(29) C(34) C(28) 73(3) . . .
C(30) C(29) C(34) C(33) -153(4) . . .
C(34) C(29) C(30) C(28) -69(2) . . .
C(34) C(29) C(30) C(33) 28(4) . . .
C(33) C(29) C(34) C(28) -135(3) . . .
C(33) C(29) C(34) C(30) 153(4) . . .
C(34) C(29) C(33) C(27) 121.0(13) . . .
C(34) C(29) C(33) C(30) -10.3(15) . . .
C(28) C(30) C(33) C(27) 40(3) . . .
C(28) C(30) C(33) C(29) 90(4) . . .
C(28) C(30) C(33) C(34) -58(3) . . .
C(28) C(30) C(34) C(29) 119.8(16) . . .
C(28) C(30) C(34) C(33) 128(2) . . .
C(29) C(30) C(33) C(27) -49(3) . . .
C(29) C(30) C(33) C(34) -148(5) . . .
C(29) C(30) C(34) C(28) -119.8(16) . . .
C(29) C(30) C(34) C(33) 8.3(16) . . .
C(33) C(30) C(34) C(28) -128(2) . . .
C(33) C(30) C(34) C(29) -8.3(16) . . .
C(34) C(30) C(33) C(27) 99(4) . . .
C(34) C(30) C(33) C(29) 148(5) . . .
C(27) C(31) C(32) C(28) -9(3) . . .
C(27) C(31) C(32) C(35) 56.3(16) . . .
C(27) C(31) C(32) C(36) 58(2) . . .
C(27) C(31) C(35) C(32) -121.2(14) . . .
C(27) C(31) C(35) C(36) -122.6(11) . . .
C(27) C(31) C(36) C(28) -70.1(16) . . .
C(27) C(31) C(36) C(32) -128(2) . . .
C(27) C(31) C(36) C(35) 49.4(13) . . .
C(32) C(31) C(35) C(27) 121.2(14) . . .
C(32) C(31) C(35) C(36) -1.3(12) . . .
C(35) C(31) C(32) C(28) -65(2) . . .
C(35) C(31) C(32) C(36) 2.0(17) . . .
C(32) C(31) C(36) C(28) 58(2) . . .
C(32) C(31) C(36) C(35) 177(2) . . .
C(36) C(31) C(32) C(28) -67(2) . . .
C(36) C(31) C(32) C(35) -2.0(17) . . .
C(35) C(31) C(36) C(28) -119.4(13) . . .
C(35) C(31) C(36) C(32) -177(2) . . .
C(36) C(31) C(35) C(27) 122.6(11) . . .
C(36) C(31) C(35) C(32) 1.3(12) . . .
C(28) C(32) C(35) C(27) 72.0(14) . . .
C(28) C(32) C(35) C(31) 125.2(19) . . .
C(28) C(32) C(35) C(36) -57.6(15) . . .
C(28) C(32) C(36) C(31) 118.7(12) . . .
C(28) C(32) C(36) C(35) 116.8(11) . . .
C(31) C(32) C(35) C(27) -53.1(13) . . .
C(31) C(32) C(35) C(36) 177(2) . . .
C(31) C(32) C(36) C(28) -118.7(12) . . .
C(31) C(32) C(36) C(35) -1.9(16) . . .
C(35) C(32) C(36) C(28) -116.8(11) . . .
C(35) C(32) C(36) C(31) 1.9(16) . . .
C(36) C(32) C(35) C(27) 129.6(18) . . .
C(36) C(32) C(35) C(31) -177(2) . . .
C(27) C(33) C(34) C(28) -7(4) . . .
C(27) C(33) C(34) C(29) -61(3) . . .
C(27) C(33) C(34) C(30) -89(4) . . .
C(29) C(33) C(34) C(28) 55(4) . . .
C(29) C(33) C(34) C(30) -28(4) . . .
C(30) C(33) C(34) C(28) 83(4) . . .
C(30) C(33) C(34) C(29) 28(4) . . .
C(27) C(35) C(36) C(28) 17(2) . . .
C(27) C(35) C(36) C(31) -61.2(16) . . .
C(27) C(35) C(36) C(32) -59(2) . . .
C(31) C(35) C(36) C(28) 78.1(18) . . .
C(31) C(35) C(36) C(32) 2(2) . . .
C(32) C(35) C(36) C(28) 76(2) . . .
C(32) C(35) C(36) C(31) -2(2) . . .
